data_1567107
loop_
_publ_author_name
'He, Wei'
'Tashiro, Shohei'
'Shionoya, Mitsuhiko'

_publ_section_title
;
 Highly selective acid-catalyzed olefin isomerization of limonene to
 terpinolene by kinetic suppression of overreactions in a confined space
 of porous metal--macrocycle frameworks
;
_journal_name_full 'Chemical Science'
_journal_paper_doi 10.1039/D2SC01561G
_journal_year 2022
_chemical_absolute_configuration rmad
_chemical_formula_moiety '4(C42 H42 Cl6 N6 Pd3), 2(O), C2 H3 N, 0.91(C10 H16)'
_chemical_formula_sum 'C179.1 H185.56 Cl24 N25 O2 Pd12'
_chemical_formula_weight 4847.88
_space_group_crystal_system monoclinic
_space_group_IT_number 4
_space_group_name_Hall 'P 2yb'
_space_group_name_H-M_alt 'P 1 21 1'
_atom_sites_solution_hydrogens geom
_atom_sites_solution_primary iterative
_audit_creation_date 2021-10-07
_audit_creation_method
;
Olex2 1.5
(compiled 2021.08.20 svn.r13c46975 for OlexSys, GUI svn.r6405)
;
_audit_update_record
;
2022-01-10 deposited with the CCDC.	2022-06-13 downloaded from the CCDC.
;
_cell_angle_alpha 90
_cell_angle_beta 91.6790(10)
_cell_angle_gamma 90
_cell_formula_units_Z 2
_cell_length_a 14.32050(10)
_cell_length_b 50.1973(12)
_cell_length_c 19.4935(3)
_cell_measurement_reflns_used 45829
_cell_measurement_temperature 93
_cell_measurement_theta_max 71.8000
_cell_measurement_theta_min 2.5190
_cell_volume 14006.9(4)
_computing_cell_refinement 'CrysAlisPro 1.171.41.104a (Rigaku OD, 2021)'
_computing_data_collection 'CrysAlisPro 1.171.41.104a (Rigaku OD, 2021)'
_computing_data_reduction 'CrysAlisPro 1.171.41.104a (Rigaku OD, 2021)'
_computing_molecular_graphics 'Olex2 1.5 (Dolomanov et al., 2009)'
_computing_publication_material 'Olex2 1.5 (Dolomanov et al., 2009)'
_computing_structure_refinement 'SHELXL 2018/3 (Sheldrick, 2015)'
_computing_structure_solution 'olex2.solve 1.5 (Bourhis et al., 2015)'
_diffrn_ambient_temperature 93
_diffrn_detector 'Hybrid Pixel Array Detector'
_diffrn_detector_area_resol_mean 5.8140
_diffrn_measured_fraction_theta_full 0.998
_diffrn_measured_fraction_theta_max 0.983
_diffrn_measurement_details
;
List of Runs (angles in degrees, time in seconds):

  # Type    Start    End  Width  t~exp~   \w     \q     \k     \f   Frames
#--------------------------------------------------------------------------
  1  \w    -20.00  85.00   0.50    0.61    --    0.00  38.00 -30.00  210
  2  \w    -26.00  73.00   0.50    0.61    --    0.00  38.00-120.00  198
  3  \w    -27.00  -2.00   0.50    0.61    --    0.00  77.00  60.00   50
  4  \w    -19.00   7.00   0.50    0.61    --    0.00 -38.00 150.00   52
  5  \w      7.00  87.00   0.50    0.61    --    0.00  77.00  60.00  160
  6  \w     17.00 125.00   0.50    2.43    --   95.70 -61.00  60.00  216
  7  \w     59.00 104.00   0.50    2.43    --   95.70  82.00-180.00   90
  8  \w      7.00 118.00   0.50    2.43    --   95.70 -77.00  60.00  222
  9  \w     72.00  99.00   0.50    2.43    --   95.70 -82.00  90.00   54
 10  \w    125.00 151.00   0.50    2.43    --   95.70  61.00-120.00   52
 11  \w     76.00 184.00   0.50    2.43    --   95.70  45.00  60.00  216
 12  \w     61.00  87.00   0.50    2.43    --   95.70  77.00-180.00   52
 13  \w     25.00  51.00   0.50    2.43    --   95.70 -77.00-120.00   52
 14  \w     79.00 104.00   0.50    2.43    --   95.70 -82.00 120.00   50
 15  \w     13.00 123.00   0.50    2.43    --   95.70 -15.00  60.00  220
 16  \w     59.00 185.00   0.50    2.43    --   95.70  82.00 150.00  252
 17  \w      8.00 117.00   0.50    2.43    --   95.70 -61.00-180.00  218
 18  \w      6.00  32.00   0.50    2.43    --   95.70 -82.00-120.00   52
 19  \w      6.00 100.00   0.50    2.43    --   95.70 -82.00 -30.00  188
 20  \w     83.00 185.00   0.50    2.43    --   95.70  45.00  30.00  204
 21  \w     61.00 148.00   0.50    2.43    --   95.70  77.00-150.00  174
 22  \w     79.00 105.00   0.50    2.43    --   95.70 -82.00 -90.00   52
 23  \w     11.00 125.00   0.50    2.43    --   95.70 -82.00-180.00  228
;
_diffrn_measurement_device 'four-circle diffractometer'
_diffrn_measurement_device_type 'XtaLAB AFC12 (RINC): Kappa single'
_diffrn_measurement_method '\w scans'
_diffrn_orient_matrix_type 'CrysAlisPro convention (1999,Acta A55,543-557)'
_diffrn_orient_matrix_UB_11 -0.0032539000
_diffrn_orient_matrix_UB_12 -0.0297605000
_diffrn_orient_matrix_UB_13 -0.0189134000
_diffrn_orient_matrix_UB_21 0.1072799000
_diffrn_orient_matrix_UB_22 -0.0003992000
_diffrn_orient_matrix_UB_23 -0.0036215000
_diffrn_orient_matrix_UB_31 0.0074383000
_diffrn_orient_matrix_UB_32 -0.0074463000
_diffrn_orient_matrix_UB_33 0.0767235000
_diffrn_radiation_monochromator mirror
_diffrn_radiation_probe x-ray
_diffrn_radiation_type 'Cu K\a'
_diffrn_radiation_wavelength 1.54187
_diffrn_reflns_av_R_equivalents 0.0849
_diffrn_reflns_av_unetI/netI 0.0631
_diffrn_reflns_Laue_measured_fraction_full 0.998
_diffrn_reflns_Laue_measured_fraction_max 0.983
_diffrn_reflns_limit_h_max 17
_diffrn_reflns_limit_h_min -17
_diffrn_reflns_limit_k_max 61
_diffrn_reflns_limit_k_min -61
_diffrn_reflns_limit_l_max 23
_diffrn_reflns_limit_l_min -23
_diffrn_reflns_number 147264
_diffrn_reflns_point_group_measured_fraction_full 0.987
_diffrn_reflns_point_group_measured_fraction_max 0.958
_diffrn_reflns_theta_full 67.687
_diffrn_reflns_theta_max 72.559
_diffrn_reflns_theta_min 2.268
_diffrn_source 'Rotating-anode X-ray tube (dual wavelength)'
_diffrn_source_type 'Rigaku (Cu) X-ray DW Source'
_exptl_absorpt_coefficient_mu 8.472
_exptl_absorpt_correction_T_max 1.00000
_exptl_absorpt_correction_T_min 0.33410
_exptl_absorpt_correction_type multi-scan
_exptl_absorpt_process_details
;
CrysAlisPro 1.171.41.104a (Rigaku Oxford Diffraction, 2021)
Empirical absorption correction using spherical harmonics,
implemented in SCALE3 ABSPACK scaling algorithm.
;
_exptl_crystal_colour 'clear yellowish yellow'
_exptl_crystal_colour_lustre clear
_exptl_crystal_colour_modifier yellowish
_exptl_crystal_colour_primary yellow
_exptl_crystal_density_diffrn 1.149
_exptl_crystal_description block
_exptl_crystal_F_000 4822
_exptl_crystal_size_max 0.05
_exptl_crystal_size_mid 0.02
_exptl_crystal_size_min 0.01
_refine_diff_density_max 4.349
_refine_diff_density_min -3.053
_refine_diff_density_rms 0.301
_refine_ls_abs_structure_details
;
 Refined as an inversion twin.
;
_refine_ls_abs_structure_Flack 0.23(3)
_refine_ls_extinction_method none
_refine_ls_goodness_of_fit_ref 1.795
_refine_ls_hydrogen_treatment constr
_refine_ls_matrix_type full
_refine_ls_number_parameters 2016
_refine_ls_number_reflns 53297
_refine_ls_number_restraints 2069
_refine_ls_restrained_S_all 1.788
_refine_ls_R_factor_all 0.1966
_refine_ls_R_factor_gt 0.1752
_refine_ls_shift/su_max 0.001
_refine_ls_shift/su_mean 0.000
_refine_ls_structure_factor_coef Fsqd
_refine_ls_weighting_details 'w=1/[\s^2^(Fo^2^)+(0.2000P)^2^] where P=(Fo^2^+2Fc^2^)/3'
_refine_ls_weighting_scheme calc
_refine_ls_wR_factor_gt 0.4605
_refine_ls_wR_factor_ref 0.4764
_reflns_Friedel_coverage 0.926
_reflns_Friedel_fraction_full 0.975
_reflns_Friedel_fraction_max 0.933
_reflns_number_gt 37640
_reflns_number_total 53297
_reflns_threshold_expression 'I > 2\s(I)'
_cod_data_source_file d2sc01561g2.cif
_cod_data_source_block b-pinene@MMF
_cod_original_formula_sum 'C179.10 H185.56 Cl24 N25 O2 Pd12'
_cod_database_code 1567107
_shelx_shelxl_version_number 2018/3
_chemical_oxdiff_formula 'C46 H46 N6 Pd3 Cl6'
_chemical_oxdiff_usercomment 1802
_shelx_space_group_comment
;
The symmetry employed for this shelxl refinement is uniquely defined
by the following loop, which should always be used as a source of
symmetry information in preference to the above space-group names.
They are only intended as comments.
;
_shelx_estimated_absorpt_t_max 0.920
_shelx_estimated_absorpt_t_min 0.677
_olex2_refinement_description
;
1. Twinned data refinement
 Scales: 0.77(3)
 0.23(3)
2. Fixed Uiso
 At 1.2 times of:
  All C(H) groups, All C(H,H) groups, All N(H) groups
 At 1.5 times of:
  All C(H,H,H) groups
3. Restrained distances
 Pd8-N16
 2.1 with sigma of 0.02
 C5G-C4G
 1.5 with sigma of 0.02
 C4G-C9G
 1.5 with sigma of 0.02
 C3G-C4G
 1.5 with sigma of 0.02
 C7G-C6G
 1.5 with sigma of 0.02
 N7-Pd4
 2 with sigma of 0.02
 C6G-C10G
 1.5 with sigma of 0.02
 C8G-C7G
 1.5 with sigma of 0.02
 C43-N7
 1.5 with sigma of 0.02
 C10G-C3G
 1.5 with sigma of 0.02
 C3G-C2G
 1.5 with sigma of 0.02
 N7-C84
 1.5 with sigma of 0.02
 C2G-C8G
 1.5 with sigma of 0.02
 C80-C84
 1.5 with sigma of 0.02
 C4G-C6G
 1.5 with sigma of 0.02
 C2G-C1G
 1.4 with sigma of 0.02
 C6G-C3G
 -2.1 with sigma of 0.02
 C141-N21
 1.5 with sigma of 0.02
 C140-N21
 1.5 with sigma of 0.02
 N21-Pd11
 2 with sigma of 0.02
 C7-N2
 1.5 with sigma of 0.02
 N2-C6
 1.5 with sigma of 0.02
 N2-Pd1
 2.8 with sigma of 0.02
 C8-C7
 1.4 with sigma of 0.02
 Pd1-N2
 2 with sigma of 0.02
 C120-C119
 1.4 with sigma of 0.02
 C133-C134
 1.4 with sigma of 0.02
 C132-N20
 1.5 with sigma of 0.02
 C148-C147
 1.5 with sigma of 0.02
 C128-H15B
 -2 with sigma of 0.02
 C133-N20
 1.5 with sigma of 0.02
 N16-C105
 1.5 with sigma of 0.02
 C151-C154
 1.4 with sigma of 0.02
 N23-C154
 1.5 with sigma of 0.02
 N14-C91
 1.5 with sigma of 0.02
 C98-N15
 1.5 with sigma of 0.02
 C95-C98
 1.4 with sigma of 0.02
 C91-C92
 1.4 with sigma of 0.02
 C150-C154 \\sim C154-C152
 with sigma of 0.01
4. Restrained planarity
 C91, C92, C97, C93, C96, C94, C95, C98
 with sigma of 0.1
 C154, C151, C152, C153, C148, C149, C150, C147
 with sigma of 0.01
5. Rigid bond restraints
 C12, N3, C7, C3, C2, C47, C77, C76, Cl8, Cl7, N4
 with sigma for 1-2 distances of 0.001 and sigma for 1-3 distances of 0.001
 C47, C76, C77
 with sigma for 1-2 distances of 0.001 and sigma for 1-3 distances of 0.001
6. Uiso/Uaniso restraints and constraints
N1 \\sim C1 \\sim N2 \\sim C6 \\sim C102 \\sim C103 \\sim C104 \\sim C99 \\sim
C100 \\sim C101: within 2A with sigma of 0.001 and sigma for terminal atoms of
0.002 within 2A
Uanis(O3G) \\sim Ueq, Uanis(O1G) \\sim Ueq, Uanis(O2G) \\sim Ueq, Uanis(O3H)
\\sim Ueq: with sigma of 0.001 and sigma for terminal atoms of 0.002
Uanis(N3) \\sim Ueq, Uanis(C15) \\sim Ueq, Uanis(C18) \\sim Ueq, Uanis(C17)
\\sim Ueq, Uanis(C16) \\sim Ueq, Uanis(C19) \\sim Ueq, Uanis(C20) \\sim Ueq,
Uanis(N4) \\sim Ueq, Uanis(C28) \\sim Ueq, Uanis(N5) \\sim Ueq, Uanis(C29)
\\sim Ueq, Uanis(C34) \\sim Ueq, Uanis(N6) \\sim Ueq: with sigma of 0.01 and
sigma for terminal atoms of 0.02
Uanis(C21) \\sim Ueq, Uanis(C24) \\sim Ueq, Uanis(C26) \\sim Ueq, Uanis(C27)
\\sim Ueq, Uanis(C25) \\sim Ueq, Uanis(C23) \\sim Ueq, Uanis(C22) \\sim Ueq,
Uanis(C7) \\sim Ueq, Uanis(C8) \\sim Ueq, Uanis(C9) \\sim Ueq, Uanis(C10) \\sim
Ueq, Uanis(C11) \\sim Ueq, Uanis(C12) \\sim Ueq, Uanis(C14) \\sim Ueq: with
sigma of 0.01 and sigma for terminal atoms of 0.02
Uanis(N1G) \\sim Ueq, Uanis(C11G) \\sim Ueq, Uanis(C12G) \\sim Ueq, Uanis(C42)
\\sim Ueq, Uanis(C39) \\sim Ueq: with sigma of 0.01 and sigma for terminal
atoms of 0.02
Uanis(C77) \\sim Ueq, Uanis(C50) \\sim Ueq, Uanis(C48) \\sim Ueq, Uanis(C57)
\\sim Ueq, Uanis(C62) \\sim Ueq, Uanis(C76) \\sim Ueq, Uanis(C67) \\sim Ueq,
Uanis(C68) \\sim Ueq: with sigma of 0.01 and sigma for terminal atoms of 0.02
7. Rigid body (RIGU) restrains
 O1G, O2G
 with sigma for 1-2 distances of 0.004 and sigma for 1-3 distances of 0.004
 C1G, C10G, C6G, C3G, C4G, C7G, C2G, C5G, C9G, C8G, C11G, N1G, C12G
 with sigma for 1-2 distances of 0.001 and sigma for 1-3 distances of 0.001
 C127, Pd12, N23, N24, Cl24, Cl23, C155, C154, C161, C160, C156, C151, C162,
 C159, C157, C152, C150, C163, C167, C158, C153, C149, C164, C166, C148, C165,
 C147, C168, N22, N19, Pd11, C146, Pd10, Cl21, Cl22, N21, C141, C145, Cl20,
 Cl19, N20, C132, C128, C140, C142, C144, C133, C131, C129, C137, C143, C134,
 C130, C138, C136, C139, C135
 with sigma for 1-2 distances of 0.001 and sigma for 1-3 distances of 0.001
 C86, Pd7, N13, N14, Cl14, Cl13, C85, C126, C90, C91, C123, C89, C92, C87,
 C124, C122, C88, C97, C93, C125, C121, C96, C94, C120, C95, C119, C98, N18,
 N15, Pd9, C118, Pd8, C99, Cl17, Cl18, N17, C113, C117, Cl16, Cl15, N16, C100,
 C104, C112, C114, C116, C105, C101, C103, C109, C115, C106, C102, C108, C110,
 C107, C111
 with sigma for 1-2 distances of 0.001 and sigma for 1-3 distances of 0.001
 C73, Pd4, N7, N8, Cl8, Cl7, C84, C43, C49, C48, C80, C44, C50, C47, C81, C83,
 C45, C55, C51, C46, C79, C82, C54, C52, C78, C53, C77, C56, N12, N9, Pd6, C76,
 Pd5, C57, N11, Cl12, Cl11, C75, C71, N10, Cl9, Cl10, C62, C58, C70, C74, C72,
 C63, C61, C59, C67, C64, C60, C66, C68, C69, C65
 with sigma for 1-2 distances of 0.001 and sigma for 1-3 distances of 0.001
 C25, C27, C26, C24, C22, C23, C34, C29, C30, C31, C32, N6, C33, N5, C6, C1,
 C2, C3, C4, C5, C39, C38, C37, C36, C41, C40, C14, C11, C12, C13, C8, C9, C10
 with sigma for 1-2 distances of 0.001 and sigma for 1-3 distances of 0.001
8. Others
 Sof(O3H)=1-FVAR(1)
 Sof(C10G)=Sof(H10D)=Sof(H10E)=Sof(C4G)=Sof(C5G)=Sof(H5GA)=Sof(H5GB)=Sof(H5GC)=
 Sof(C6G)=Sof(H6G)=Sof(O3G)=Sof(C3G)=Sof(H3G)=Sof(C9G)=Sof(H9GA)=Sof(H9GB)=
 Sof(H9GC)=Sof(C2G)=Sof(C7G)=Sof(H7GA)=Sof(H7GB)=Sof(C8G)=Sof(H8GA)=Sof(H8GB)=
 Sof(C1G)=Sof(H1GA)=Sof(H1GB)=FVAR(1)
 Fixed Sof: O2G(0.5) O1G(0.5)
9.a Ternary CH refined with riding coordinates:
 N6(H6), N9(H9A), N1(H1), N2(H2), N5(H5), N23(H23A), N11(H11), N24(H24),
 N12(H12A), N13(H13C), N3(H3), N14(H14), N10(H10A), N8(H8), N19(H19A),
 N17(H17A), N18(H18A), N20(H20), N22(H22A), N4(H4A), N15(H15), N16(H16E),
 N7(H7), C6G(H6G), C3G(H3G), N21(H21)
9.b Secondary CH2 refined with riding coordinates:
 C21(H21A,H21B), C35(H35A,H35B), C42(H42A,H42B), C56(H56A,H56B), C161(H16A,
 H16B), C7(H7A,H7B), C70(H70A,H70B), C91(H91A,H91B), C84(H84A,H84B), C77(H77A,
 H77B), C49(H49A,H49B), C28(H28A,H28B), C14(H14A,H14B), C154(H15A,H15B),
 C119(H11A,H11B), C63(H63A,H63B), C126(H12B,H12C), C112(H11C,H11D), C140(H14C,
 H14D), C168(H16C,H16D), C133(H13A,H13B), C147(H14E,H14F), C98(H98A,H98B),
 C105(H10B,H10C), C10G(H10D,H10E), C7G(H7GA,H7GB), C8G(H8GA,H8GB)
9.c Aromatic/amide H refined with riding coordinates:
 C128(H128), C129(H129), C130(H130), C131(H131), C54(H54), C38(H38), C51(H51),
 C30(H30), C66(H66), C65(H65), C69(H69), C68(H68), C22(H22), C2(H2A), C3(H3A),
 C4(H4), C5(H5A), C26(H26), C19(H19), C18(H18), C17(H17), C16(H16), C72(H72),
 C73(H73), C74(H74), C75(H75), C23(H23), C41(H41), C33(H33), C124(H124),
 C156(H156), C157(H157), C158(H158), C159(H159), C86(H86), C31(H31), C37(H37),
 C40(H40), C87(H87), C32(H32), C125(H125), C52(H52), C59(H59), C164(H164),
 C166(H166), C167(H167), C163(H163), C58(H58), C12(H12), C13(H13), C9(H9),
 C10(H10), C60(H60), C44(H44), C79(H79), C81(H81), C83(H83), C82(H82), C61(H61),
  C46(H46), C88(H88), C27(H27), C122(H122), C45(H45), C149(H149), C153(H153),
 C152(H152), C150(H150), C97(H97), C96(H96), C94(H94), C93(H93), C121(H121),
 C145(H145), C144(H144), C143(H143), C142(H142), C89(H89), C47(H47), C55(H55),
 C107(H107), C108(H108), C110(H110), C111(H111), C117(H117), C116(H116),
 C115(H115), C114(H114), C100(H100), C101(H101), C102(H102), C103(H103),
 C138(H138), C139(H139), C135(H135), C136(H136)
9.d Fitted hexagon refined as free rotating group:
 C132(C127,C128,C129,C130,C131), C66(C65,C64,C69,C68,C67), C1(C2,C3,C4,C5,C6),
 C15(C20,C19,C18,C17,C16), C76(C71,C72,C73,C74,C75), C160(C155,C156,C157,C158,
 C159), C164(C165,C166,C167,C162,C163), C12(C13,C8,C9,C10,C11), C79(C81,C80,C83,
 C82,C78), C149(C148,C153,C152,C151,C150), C92(C97,C96,C95,C94,C93), C141(C146,
 C145,C144,C143,C142), C106(C107,C108,C109,C110,C111), C113(C118,C117,C116,C115,
 C114), C100(C101,C102,C103,C104,C99), C137(C138,C139,C134,C135,C136)
9.e X=CH2 refined with riding coordinates:
 C1G(H1GA,H1GB)
9.f Idealised Me refined with riding coordinates:
 C12G(H12D,H12E,H12F), C5G(H5GA,H5GB,H5GC), C9G(H9GA,H9GB,H9GC)
;
_olex2_submission_special_instructions 'No special instructions were received'
_oxdiff_exptl_absorpt_empirical_details
;
Empirical correction (ABSPACK) includes:
- Absorption correction using spherical harmonics
- Frame scaling
;
_oxdiff_exptl_absorpt_empirical_full_max 2.694
_oxdiff_exptl_absorpt_empirical_full_min 0.467

loop_
_space_group_symop_operation_xyz
'x, y, z'
'-x, y+1/2, -z'

loop_
_atom_site_label
_atom_site_type_symbol
_atom_site_fract_x
_atom_site_fract_y
_atom_site_fract_z
_atom_site_U_iso_or_equiv
_atom_site_adp_type
_atom_site_occupancy
_atom_site_site_symmetry_order
_atom_site_calc_flag
_atom_site_refinement_flags_posn
_atom_site_refinement_flags_adp
_atom_site_refinement_flags_occupancy
_atom_site_disorder_assembly
_atom_site_disorder_group
Pd2 Pd -0.26266(12) 0.50869(7) 0.95802(10) 0.0818(7) Uani 1 1 d . . . . .
Pd4 Pd 0.76548(12) 0.48328(7) 0.12061(11) 0.0866(7) Uani 1 1 d D . . . .
Pd5 Pd 0.15952(13) 0.51783(7) 0.25051(11) 0.0917(8) Uani 1 1 d . . . . .
Pd1 Pd -0.07201(14) 0.51329(7) 0.50655(11) 0.0905(7) Uani 1 1 d D . . . .
Pd6 Pd 0.58395(15) 0.48335(8) 0.57004(12) 0.0922(7) Uani 1 1 d . . . . .
Pd12 Pd 0.03097(15) 0.41515(8) 0.97062(14) 0.0995(8) Uani 1 1 d . . . . .
Pd3 Pd 0.34492(13) 0.47539(8) 0.82633(12) 0.0968(9) Uani 1 1 d . . . . .
Pd7 Pd -0.52635(14) 0.57695(8) 1.10798(13) 0.0941(8) Uani 1 1 d . . . . .
Pd10 Pd -0.5177(3) 0.34351(10) 0.7128(3) 0.1458(15) Uani 1 1 d . . . . .
Pd9 Pd 0.0124(3) 0.65989(11) 1.3449(3) 0.1507(16) Uani 1 1 d . . . . .
Pd11 Pd -0.0635(5) 0.24328(12) 0.7769(4) 0.176(2) Uani 1 1 d D . . . .
Cl8 Cl 0.7418(4) 0.5284(2) 0.1194(3) 0.099(3) Uani 1 1 d . . . . .
Cl3 Cl -0.4232(4) 0.5059(2) 0.9648(4) 0.094(2) Uani 1 1 d . . . . .
Cl7 Cl 0.9261(4) 0.4872(2) 0.1146(4) 0.093(2) Uani 1 1 d . . . . .
Cl12 Cl 0.6419(5) 0.5247(2) 0.5392(4) 0.096(2) Uani 1 1 d . . . . .
Cl1 Cl 0.0059(5) 0.4958(2) 0.4142(4) 0.097(2) Uani 1 1 d . . . . .
Cl9 Cl 0.1280(6) 0.5473(2) 0.1654(5) 0.101(2) Uani 1 1 d . . . . .
Cl13 Cl -0.4390(5) 0.5854(2) 1.0131(4) 0.101(3) Uani 1 1 d . . . . .
Cl11 Cl 0.5037(5) 0.5008(2) 0.6608(4) 0.098(2) Uani 1 1 d . . . . .
Cl14 Cl -0.6647(5) 0.5764(3) 1.0475(5) 0.109(3) Uani 1 1 d . . . . .
Cl2 Cl -0.1288(5) 0.4733(2) 0.5350(5) 0.098(2) Uani 1 1 d . . . . .
Cl10 Cl 0.1984(5) 0.5502(2) 0.3285(5) 0.101(3) Uani 1 1 d . . . . .
Cl6 Cl 0.3121(6) 0.4428(3) 0.7467(4) 0.108(3) Uani 1 1 d . . . . .
Cl24 Cl -0.0589(6) 0.4066(3) 1.0639(5) 0.109(3) Uani 1 1 d . . . . .
Cl4 Cl -0.2377(5) 0.46280(15) 0.9596(4) 0.0808(17) Uani 1 1 d . . . . .
Cl5 Cl 0.3706(6) 0.4454(2) 0.9128(4) 0.107(3) Uani 1 1 d . . . . .
Cl23 Cl 0.1693(6) 0.4139(3) 1.0334(5) 0.120(3) Uani 1 1 d . . . . .
Cl20 Cl -0.4735(14) 0.3106(4) 0.6411(13) 0.181(6) Uani 1 1 d . . . . .
Cl21 Cl -0.1475(16) 0.2061(4) 0.7585(16) 0.209(9) Uani 1 1 d . . . . .
C62 C 0.1482(16) 0.4632(7) 0.2925(15) 0.078(4) Uani 1 1 d . U . . .
C132 C -0.5149(18) 0.3401(6) 0.8614(16) 0.116(7) Uani 1 1 d DG . . . .
C127 C -0.561(2) 0.3641(6) 0.8498(14) 0.129(9) Uani 1 1 d G . . . .
C128 C -0.6157(18) 0.3750(5) 0.9006(17) 0.121(8) Uani 1 1 d DG . . . .
H128 H -0.647290 0.391389 0.892680 0.146 Uiso 1 1 calc R U . . .
C129 C -0.624(2) 0.3619(7) 0.9630(15) 0.136(12) Uani 1 1 d G . . . .
H129 H -0.661040 0.369338 0.997661 0.163 Uiso 1 1 calc R U . . .
C130 C -0.578(3) 0.3379(7) 0.9745(16) 0.143(13) Uani 1 1 d G . . . .
H130 H -0.583108 0.328950 1.017167 0.172 Uiso 1 1 calc R U . . .
C131 C -0.523(2) 0.3270(5) 0.9238(19) 0.142(13) Uani 1 1 d G . . . .
H131 H -0.491426 0.310612 0.931693 0.170 Uiso 1 1 calc R U . . .
Cl17 Cl -0.0237(17) 0.7001(4) 1.3959(12) 0.189(7) Uani 1 1 d . . . . .
N6 N 0.3197(19) 0.5045(6) 0.7563(14) 0.086(5) Uani 1 1 d . U . . .
H6 H 0.347053 0.498967 0.711846 0.104 Uiso 1 1 calc R U . . .
N9 N 0.1209(14) 0.4863(6) 0.1908(12) 0.080(4) Uani 1 1 d . . . . .
H9A H 0.054468 0.489940 0.176665 0.096 Uiso 1 1 calc R U . . .
C54 C 0.3278(19) 0.5059(9) 0.1237(13) 0.088(5) Uani 1 1 d . . . . .
H54 H 0.297157 0.521213 0.105363 0.106 Uiso 1 1 calc R U . . .
N1 N -0.023(2) 0.5517(7) 0.4859(17) 0.101(4) Uani 1 1 d . U . . .
H1 H -0.039475 0.555034 0.436418 0.121 Uiso 1 1 calc R U . . .
N2 N -0.1496(18) 0.5324(5) 0.5976(10) 0.101(4) Uani 1 1 d D U . . .
H2 H -0.215852 0.526288 0.600412 0.121 Uiso 1 1 calc R U . . .
Cl22 Cl -0.051(3) 0.2363(7) 0.8978(17) 0.278(14) Uani 1 1 d . . . . .
Cl18 Cl 0.0654(19) 0.6449(5) 1.4492(12) 0.203(8) Uani 1 1 d . . . . .
N5 N 0.3793(14) 0.5063(6) 0.8878(12) 0.077(4) Uani 1 1 d . U . . .
H5 H 0.444266 0.502400 0.905276 0.093 Uiso 1 1 calc R U . . .
C38 C 0.152(2) 0.5196(8) 0.5594(17) 0.088(6) Uani 1 1 d . . . . .
H38 H 0.156965 0.510969 0.516174 0.106 Uiso 1 1 calc R U . . .
C53 C 0.2788(17) 0.4827(8) 0.1374(11) 0.080(5) Uani 1 1 d . . . . .
C57 C 0.1180(17) 0.4618(8) 0.2294(15) 0.081(4) Uani 1 1 d . U . . .
C43 C 0.6856(16) 0.4307(8) 0.1066(15) 0.087(5) Uani 1 1 d D . . . .
N23 N 0.0996(17) 0.4226(6) 0.8816(15) 0.094(5) Uani 1 1 d D . . . .
H23A H 0.146012 0.437106 0.891251 0.113 Uiso 1 1 calc R U . . .
N11 N 0.5396(17) 0.4460(7) 0.5964(14) 0.092(5) Uani 1 1 d . . . . .
H11 H 0.553404 0.442914 0.646366 0.110 Uiso 1 1 calc R U . . .
C34 C 0.363(2) 0.5316(7) 0.7786(17) 0.084(5) Uani 1 1 d . U . . .
N24 N -0.0924(17) 0.4173(7) 0.9039(15) 0.092(5) Uani 1 1 d . . . . .
H24 H -0.139557 0.428381 0.927611 0.110 Uiso 1 1 calc R U . . .
C21 C -0.0708(16) 0.5064(6) 0.9009(14) 0.069(6) Uani 1 1 d . U . . .
H21A H -0.088890 0.488045 0.887757 0.082 Uiso 1 1 calc R U . . .
H21B H -0.089930 0.518333 0.862515 0.082 Uiso 1 1 calc R U . . .
C51 C 0.4212(19) 0.4589(8) 0.1784(14) 0.082(5) Uani 1 1 d . . . . .
H51 H 0.451587 0.442875 0.192666 0.098 Uiso 1 1 calc R U . . .
N12 N 0.6523(16) 0.4644(6) 0.4963(12) 0.084(4) Uani 1 1 d . . . . .
H12A H 0.717548 0.471473 0.497968 0.101 Uiso 1 1 calc R U . . .
N13 N -0.4091(16) 0.5769(7) 1.1652(11) 0.084(5) Uani 1 1 d . . . . .
H13C H -0.363955 0.564740 1.142663 0.101 Uiso 1 1 calc R U . . .
N3 N -0.2784(15) 0.5509(5) 0.9515(13) 0.074(5) Uani 1 1 d . U . . .
H3 H -0.323599 0.556864 0.986508 0.089 Uiso 1 1 calc R U . . .
C24 C 0.0309(19) 0.5076(6) 0.9101(15) 0.074(5) Uani 1 1 d . U . . .
C30 C 0.423(2) 0.5548(8) 0.8736(19) 0.088(6) Uani 1 1 d . . . . .
H30 H 0.439707 0.556179 0.921049 0.105 Uiso 1 1 calc R U . . .
C66 C 0.3913(14) 0.4362(4) 0.4616(11) 0.089(6) Uani 1 1 d G . . . .
H66 H 0.410588 0.418064 0.463510 0.107 Uiso 1 1 calc R U . . .
C65 C 0.3568(15) 0.4469(4) 0.4003(9) 0.096(7) Uani 1 1 d G . . . .
H65 H 0.352511 0.436171 0.360198 0.115 Uiso 1 1 calc R U . . .
C64 C 0.3286(15) 0.4734(4) 0.3975(8) 0.091(6) Uani 1 1 d G . . . .
C69 C 0.3349(14) 0.4891(3) 0.4562(10) 0.085(5) Uani 1 1 d G . . . .
H69 H 0.315605 0.507232 0.454323 0.101 Uiso 1 1 calc R U . . .
C68 C 0.3694(13) 0.4784(4) 0.5176(8) 0.080(5) Uani 1 1 d G U . . .
H68 H 0.373681 0.489126 0.557636 0.096 Uiso 1 1 calc R U . . .
C67 C 0.3976(14) 0.4519(4) 0.5203(8) 0.084(5) Uani 1 1 d G U . . .
C22 C 0.083(2) 0.5326(7) 0.8970(16) 0.077(5) Uani 1 1 d . U . . .
H22 H 0.052539 0.548097 0.879426 0.092 Uiso 1 1 calc R U . . .
C36 C 0.1844(18) 0.5213(9) 0.6792(18) 0.097(7) Uani 1 1 d . . . . .
C1 C -0.0789(18) 0.5712(5) 0.5249(13) 0.101(4) Uani 1 1 d G U . . .
C2 C -0.076(3) 0.5987(5) 0.5167(16) 0.140(15) Uani 1 1 d G U . . .
H2A H -0.033561 0.606383 0.485896 0.168 Uiso 1 1 calc R U . . .
C3 C -0.135(3) 0.6148(4) 0.554(2) 0.19(2) Uani 1 1 d G U . . .
H3A H -0.133319 0.633626 0.547951 0.228 Uiso 1 1 calc R U . . .
C4 C -0.197(3) 0.6035(6) 0.5987(18) 0.153(19) Uani 1 1 d G . . . .
H4 H -0.237896 0.614591 0.623864 0.183 Uiso 1 1 calc R U . . .
C5 C -0.2003(19) 0.5760(6) 0.6069(14) 0.113(9) Uani 1 1 d G . . . .
H5A H -0.242717 0.568312 0.637722 0.135 Uiso 1 1 calc R U . . .
C6 C -0.1410(19) 0.5599(4) 0.5700(14) 0.101(4) Uani 1 1 d DG U . . .
C26 C 0.0722(19) 0.4870(7) 0.9402(15) 0.076(5) Uani 1 1 d . U . . .
H26 H 0.038870 0.471462 0.952423 0.091 Uiso 1 1 calc R U . . .
C15 C -0.1827(11) 0.5595(4) 0.9735(12) 0.081(7) Uani 1 1 d G U . . .
C20 C -0.1088(13) 0.5421(3) 0.9869(11) 0.080(7) Uani 1 1 d G U . . .
C19 C -0.0252(11) 0.5516(4) 1.0153(11) 0.078(7) Uani 1 1 d G U . . .
H19 H 0.025229 0.539731 1.024470 0.093 Uiso 1 1 calc R U . . .
C18 C -0.0154(13) 0.5786(4) 1.0304(12) 0.097(9) Uani 1 1 d G U . . .
H18 H 0.041711 0.585081 1.049832 0.117 Uiso 1 1 calc R U . . .
C17 C -0.0893(17) 0.5960(3) 1.0170(14) 0.099(10) Uani 1 1 d G U . . .
H17 H -0.082574 0.614364 1.027299 0.119 Uiso 1 1 calc R U . . .
C16 C -0.1729(14) 0.5864(4) 0.9886(14) 0.107(11) Uani 1 1 d G U . . .
H16 H -0.223342 0.598296 0.979404 0.129 Uiso 1 1 calc R U . . .
C35 C 0.212(2) 0.5067(10) 0.7458(16) 0.096(10) Uani 1 1 d . . . . .
H35A H 0.184028 0.488659 0.744816 0.116 Uiso 1 1 calc R U . . .
H35B H 0.185633 0.516447 0.785149 0.116 Uiso 1 1 calc R U . . .
N14 N -0.5933(18) 0.5712(7) 1.1981(15) 0.106(6) Uani 1 1 d D . . . .
H14 H -0.636538 0.555613 1.193945 0.127 Uiso 1 1 calc R U . . .
C29 C 0.387(2) 0.5301(7) 0.8486(17) 0.083(5) Uani 1 1 d . U . . .
C90 C -0.523(2) 0.5671(9) 1.2583(16) 0.096(8) Uani 1 1 d . . . . .
C76 C 0.6589(15) 0.4370(4) 0.5117(12) 0.090(5) Uani 1 1 d G U . . .
C71 C 0.5937(14) 0.4256(5) 0.5541(11) 0.097(6) Uani 1 1 d G . . . .
C72 C 0.5899(14) 0.3980(5) 0.5612(13) 0.101(6) Uani 1 1 d G . . . .
H72 H 0.545351 0.390202 0.590206 0.121 Uiso 1 1 calc R U . . .
C73 C 0.6514(19) 0.3820(4) 0.5260(15) 0.126(11) Uani 1 1 d G . . . .
H73 H 0.648870 0.363179 0.530880 0.151 Uiso 1 1 calc R U . . .
C74 C 0.7167(18) 0.3935(5) 0.4836(14) 0.112(9) Uani 1 1 d G . . . .
H74 H 0.758698 0.382498 0.459552 0.134 Uiso 1 1 calc R U . . .
C75 C 0.7204(15) 0.4210(5) 0.4765(13) 0.107(8) Uani 1 1 d G . . . .
H75 H 0.765007 0.428840 0.447550 0.129 Uiso 1 1 calc R U . . .
C23 C 0.181(2) 0.5318(7) 0.9126(17) 0.081(5) Uani 1 1 d . U . . .
H23 H 0.218396 0.547312 0.907656 0.098 Uiso 1 1 calc R U . . .
C41 C 0.154(2) 0.5480(10) 0.682(2) 0.110(8) Uani 1 1 d . . . . .
H41 H 0.157910 0.558050 0.723588 0.132 Uiso 1 1 calc R U . . .
C42 C 0.076(2) 0.5555(7) 0.4929(15) 0.079(7) Uani 1 1 d . U . . .
H42A H 0.089848 0.574886 0.493410 0.095 Uiso 1 1 calc R U . . .
H42B H 0.106459 0.547785 0.452378 0.095 Uiso 1 1 calc R U . . .
C33 C 0.369(2) 0.5522(7) 0.7403(18) 0.084(5) Uani 1 1 d . . . . .
H33 H 0.345257 0.552487 0.694361 0.100 Uiso 1 1 calc R U . . .
N10 N 0.1913(14) 0.4903(6) 0.3235(13) 0.084(4) Uani 1 1 d . . . . .
H10A H 0.161763 0.494972 0.367739 0.100 Uiso 1 1 calc R U . . .
C56 C 0.1728(19) 0.4836(9) 0.1229(15) 0.092(6) Uani 1 1 d . . . . .
H56A H 0.152576 0.467068 0.099029 0.111 Uiso 1 1 calc R U . . .
H56B H 0.157097 0.498888 0.092631 0.111 Uiso 1 1 calc R U . . .
C161 C -0.128(3) 0.3910(9) 0.900(2) 0.099(6) Uani 1 1 d . . . . .
H16A H -0.132130 0.383418 0.946685 0.119 Uiso 1 1 calc R U . . .
H16B H -0.085193 0.379620 0.873544 0.119 Uiso 1 1 calc R U . . .
C124 C -0.193(2) 0.5942(9) 1.169(3) 0.105(10) Uani 1 1 d . . . . .
H124 H -0.200043 0.589545 1.121609 0.126 Uiso 1 1 calc R U . . .
C160 C -0.0637(11) 0.4315(5) 0.8471(9) 0.087(6) Uani 1 1 d G . . . .
C155 C 0.0304(10) 0.4328(4) 0.8320(8) 0.074(4) Uani 1 1 d G . . . .
C156 C 0.0580(9) 0.4445(5) 0.7713(10) 0.123(14) Uani 1 1 d G . . . .
H156 H 0.122356 0.445311 0.760975 0.148 Uiso 1 1 calc R U . . .
C157 C -0.0086(12) 0.4549(5) 0.7255(9) 0.087(7) Uani 1 1 d G . . . .
H157 H 0.010175 0.462946 0.683986 0.104 Uiso 1 1 calc R U . . .
C158 C -0.1028(11) 0.4537(5) 0.7406(10) 0.098(9) Uani 1 1 d G . . . .
H158 H -0.148373 0.460880 0.709324 0.118 Uiso 1 1 calc R U . . .
C159 C -0.1304(8) 0.4420(5) 0.8014(11) 0.093(8) Uani 1 1 d G . . . .
H159 H -0.194741 0.441177 0.811651 0.111 Uiso 1 1 calc R U . . .
C7 C -0.090(2) 0.5236(7) 0.6581(12) 0.090(8) Uani 1 1 d D U . . .
H7A H -0.079423 0.504136 0.658879 0.108 Uiso 1 1 calc R U . . .
H7B H -0.028662 0.533004 0.660397 0.108 Uiso 1 1 calc R U . . .
C70 C 0.438(2) 0.4385(9) 0.5795(18) 0.094(6) Uani 1 1 d . . . . .
H70A H 0.434541 0.419022 0.571713 0.113 Uiso 1 1 calc R U . . .
H70B H 0.400042 0.442618 0.619791 0.113 Uiso 1 1 calc R U . . .
C86 C -0.3623(17) 0.5539(6) 1.2783(12) 0.070(5) Uani 1 1 d . . . . .
H86 H -0.298030 0.555123 1.268124 0.084 Uiso 1 1 calc R U . . .
N8 N 0.6269(16) 0.4757(7) 0.1100(13) 0.090(4) Uani 1 1 d . . . . .
H8 H 0.600324 0.487097 0.072014 0.107 Uiso 1 1 calc R U . . .
C85 C -0.4348(19) 0.5642(9) 1.2314(14) 0.094(7) Uani 1 1 d . . . . .
N19 N -0.566(3) 0.3714(9) 0.773(2) 0.130(7) Uani 1 1 d . . . . .
H19A H -0.632388 0.375687 0.758662 0.156 Uiso 1 1 calc R U . . .
C39 C 0.119(3) 0.5429(9) 0.558(2) 0.102(7) Uani 1 1 d . U . . .
C91 C -0.6458(19) 0.5955(6) 1.221(2) 0.113(7) Uani 1 1 d D . . . .
H91A H -0.701688 0.597771 1.190707 0.136 Uiso 1 1 calc R U . . .
H91B H -0.667886 0.592155 1.268064 0.136 Uiso 1 1 calc R U . . .
C31 C 0.436(3) 0.5760(9) 0.834(2) 0.096(7) Uani 1 1 d . . . . .
H31 H 0.460759 0.591941 0.852997 0.115 Uiso 1 1 calc R U . . .
C50 C 0.4713(18) 0.4847(7) 0.1674(14) 0.079(4) Uani 1 1 d . U . . .
C37 C 0.183(3) 0.5047(10) 0.6176(19) 0.103(7) Uani 1 1 d . . . . .
H37 H 0.201106 0.486421 0.616719 0.123 Uiso 1 1 calc R U . . .
C25 C 0.219(2) 0.5092(7) 0.9338(17) 0.082(5) Uani 1 1 d . U . . .
C84 C 0.8120(19) 0.4310(8) 0.1933(11) 0.100(6) Uani 1 1 d D . . . .
H84A H 0.803525 0.411495 0.189795 0.120 Uiso 1 1 calc R U . . .
H84B H 0.879543 0.434730 0.200027 0.120 Uiso 1 1 calc R U . . .
C40 C 0.121(3) 0.5585(10) 0.623(2) 0.105(8) Uani 1 1 d . . . . .
H40 H 0.097577 0.576271 0.622403 0.126 Uiso 1 1 calc R U . . .
C87 C -0.392(2) 0.5419(8) 1.3391(16) 0.089(8) Uani 1 1 d . . . . .
H87 H -0.345289 0.533912 1.368273 0.107 Uiso 1 1 calc R U . . .
C77 C 0.6106(14) 0.4717(7) 0.4253(14) 0.076(4) Uani 1 1 d . U . . .
H77A H 0.609201 0.491368 0.421872 0.091 Uiso 1 1 calc R U . . .
H77B H 0.544935 0.465473 0.423185 0.091 Uiso 1 1 calc R U . . .
C123 C -0.269(2) 0.6023(8) 1.214(2) 0.098(7) Uani 1 1 d . . . . .
C32 C 0.415(3) 0.5753(8) 0.7715(19) 0.094(7) Uani 1 1 d . . . . .
H32 H 0.428480 0.590175 0.743585 0.113 Uiso 1 1 calc R U . . .
N17 N -0.033(3) 0.6709(9) 1.247(3) 0.142(9) Uani 1 1 d . . . . .
H17A H -0.012199 0.689693 1.240527 0.171 Uiso 1 1 calc R U . . .
C49 C 0.5766(18) 0.4836(9) 0.1804(15) 0.088(5) Uani 1 1 d . . . . .
H49A H 0.591927 0.470242 0.216328 0.105 Uiso 1 1 calc R U . . .
H49B H 0.599424 0.501197 0.196736 0.105 Uiso 1 1 calc R U . . .
C125 C -0.102(2) 0.5944(7) 1.209(2) 0.101(8) Uani 1 1 d . . . . .
H125 H -0.047085 0.589396 1.186405 0.121 Uiso 1 1 calc R U . . .
C52 C 0.326(2) 0.4608(9) 0.1657(17) 0.093(7) Uani 1 1 d . . . . .
H52 H 0.289427 0.445831 0.177202 0.111 Uiso 1 1 calc R U . . .
C59 C 0.067(2) 0.4160(9) 0.2506(18) 0.093(6) Uani 1 1 d . . . . .
H59 H 0.038658 0.399538 0.238070 0.112 Uiso 1 1 calc R U . . .
C164 C -0.3299(17) 0.3881(6) 0.7635(10) 0.107(10) Uani 1 1 d G . . . .
H164 H -0.338918 0.384563 0.715906 0.128 Uiso 1 1 calc R U . . .
C165 C -0.4057(13) 0.3949(6) 0.8029(13) 0.104(7) Uani 1 1 d G . . . .
C166 C -0.3925(13) 0.4001(6) 0.8726(13) 0.105(9) Uani 1 1 d G . . . .
H166 H -0.444310 0.404741 0.899485 0.126 Uiso 1 1 calc R U . . .
C167 C -0.3036(16) 0.3985(7) 0.9028(9) 0.116(13) Uani 1 1 d G . . . .
H167 H -0.294593 0.402072 0.950411 0.140 Uiso 1 1 calc R U . . .
C162 C -0.2278(12) 0.3917(6) 0.8634(11) 0.094(7) Uani 1 1 d G . . . .
C163 C -0.2410(15) 0.3865(6) 0.7938(11) 0.100(9) Uani 1 1 d G . . . .
H163 H -0.189198 0.381894 0.766833 0.120 Uiso 1 1 calc R U . . .
C58 C 0.0787(17) 0.4384(7) 0.2016(16) 0.082(5) Uani 1 1 d . . . . .
H58 H 0.060770 0.436916 0.154438 0.098 Uiso 1 1 calc R U . . .
C12 C -0.2865(10) 0.5299(4) 0.7840(9) 0.074(4) Uani 1 1 d G U . . .
H12 H -0.344165 0.521815 0.794891 0.088 Uiso 1 1 calc R U . . .
C13 C -0.2372(13) 0.5208(4) 0.7282(9) 0.081(5) Uani 1 1 d G . . . .
H13 H -0.261177 0.506463 0.701109 0.097 Uiso 1 1 calc R U . . .
C8 C -0.1527(13) 0.5326(5) 0.7122(9) 0.093(6) Uani 1 1 d DG U . . .
C9 C -0.1176(12) 0.5535(5) 0.7520(12) 0.091(6) Uani 1 1 d G U . . .
H9 H -0.059895 0.561543 0.741017 0.109 Uiso 1 1 calc R U . . .
C10 C -0.1669(14) 0.5626(4) 0.8077(11) 0.093(6) Uani 1 1 d G U . . .
H10 H -0.142881 0.576895 0.834799 0.112 Uiso 1 1 calc R U . . .
C11 C -0.2513(12) 0.5508(4) 0.8237(8) 0.076(5) Uani 1 1 d G U . . .
C28 C 0.324(2) 0.5105(7) 0.9503(16) 0.080(7) Uani 1 1 d . U . . .
H28A H 0.340089 0.528081 0.970420 0.096 Uiso 1 1 calc R U . . .
H28B H 0.341135 0.496654 0.984631 0.096 Uiso 1 1 calc R U . . .
N18 N 0.051(2) 0.6259(9) 1.301(3) 0.132(7) Uani 1 1 d . . . . .
H18A H 0.112544 0.621712 1.323642 0.158 Uiso 1 1 calc R U . . .
C60 C 0.101(3) 0.4213(10) 0.315(2) 0.104(8) Uani 1 1 d . . . . .
H60 H 0.103561 0.406585 0.346214 0.125 Uiso 1 1 calc R U . . .
C44 C 0.675(2) 0.4031(9) 0.0911(17) 0.096(6) Uani 1 1 d . . . . .
H44 H 0.724066 0.390709 0.098890 0.115 Uiso 1 1 calc R U . . .
C79 C 0.6290(10) 0.4381(5) 0.3270(9) 0.093(6) Uani 1 1 d G . . . .
H79 H 0.573917 0.429250 0.340375 0.111 Uiso 1 1 calc R U . . .
C81 C 0.6795(11) 0.4284(4) 0.2725(9) 0.090(6) Uani 1 1 d G . . . .
H81 H 0.658824 0.412910 0.248651 0.107 Uiso 1 1 calc R U . . .
C80 C 0.7601(10) 0.4414(5) 0.2529(8) 0.090(6) Uani 1 1 d DG . . . .
C83 C 0.7903(11) 0.4642(5) 0.2877(10) 0.114(9) Uani 1 1 d G . . . .
H83 H 0.845417 0.473053 0.274327 0.137 Uiso 1 1 calc R U . . .
C82 C 0.7399(13) 0.4739(4) 0.3422(10) 0.098(7) Uani 1 1 d G . . . .
H82 H 0.760512 0.489393 0.366051 0.118 Uiso 1 1 calc R U . . .
C78 C 0.6592(11) 0.4609(5) 0.3618(9) 0.090(6) Uani 1 1 d G . . . .
C61 C 0.130(3) 0.4433(9) 0.3396(19) 0.099(7) Uani 1 1 d . . . . .
H61 H 0.138306 0.446082 0.387573 0.118 Uiso 1 1 calc R U . . .
Cl19 Cl -0.6021(13) 0.3647(4) 0.6274(13) 0.181(7) Uani 1 1 d . . . . .
C46 C 0.519(2) 0.4138(9) 0.0457(17) 0.097(6) Uani 1 1 d . . . . .
H46 H 0.463056 0.407889 0.023868 0.116 Uiso 1 1 calc R U . . .
C88 C -0.485(2) 0.5411(9) 1.360(2) 0.099(10) Uani 1 1 d . . . . .
H88 H -0.502788 0.535444 1.404005 0.119 Uiso 1 1 calc R U . . .
N20 N -0.465(2) 0.3256(8) 0.804(2) 0.134(8) Uani 1 1 d D . . . .
H20 H -0.490004 0.306988 0.803726 0.161 Uiso 1 1 calc R U . . .
C27 C 0.168(2) 0.4897(7) 0.9530(17) 0.081(5) Uani 1 1 d . U . . .
H27 H 0.198865 0.475829 0.978081 0.098 Uiso 1 1 calc R U . . .
C122 C -0.257(3) 0.6114(9) 1.283(2) 0.107(9) Uani 1 1 d . . . . .
H122 H -0.309555 0.618245 1.306105 0.128 Uiso 1 1 calc R U . . .
N22 N 0.008(4) 0.2755(10) 0.786(3) 0.155(9) Uani 1 1 d . . . . .
H22A H 0.062273 0.271784 0.818065 0.185 Uiso 1 1 calc R U . . .
C45 C 0.588(3) 0.3954(10) 0.064(2) 0.110(9) Uani 1 1 d . . . . .
H45 H 0.575902 0.376951 0.057661 0.132 Uiso 1 1 calc R U . . .
C149 C 0.0537(19) 0.3308(4) 0.8920(14) 0.132(10) Uani 1 1 d G . . . .
H149 H 0.054422 0.317831 0.927513 0.159 Uiso 1 1 calc R U . . .
C148 C 0.0030(15) 0.3262(4) 0.8313(16) 0.140(10) Uani 1 1 d DG . . . .
C153 C 0.0019(17) 0.3452(6) 0.7794(13) 0.118(8) Uani 1 1 d G . . . .
H153 H -0.032777 0.342044 0.737910 0.141 Uiso 1 1 calc R U . . .
C152 C 0.0516(17) 0.3688(5) 0.7882(11) 0.121(8) Uani 1 1 d DG . . . .
H152 H 0.050873 0.381774 0.752739 0.145 Uiso 1 1 calc R U . . .
C151 C 0.1023(13) 0.3734(4) 0.8489(12) 0.112(7) Uani 1 1 d DG . . . .
C150 C 0.1034(17) 0.3544(5) 0.9008(11) 0.123(8) Uani 1 1 d DG . . . .
H150 H 0.138074 0.357561 0.942342 0.147 Uiso 1 1 calc R U . . .
C14 C -0.307(2) 0.5614(6) 0.8855(14) 0.074(5) Uani 1 1 d . U . . .
H14A H -0.301458 0.581024 0.886941 0.089 Uiso 1 1 calc R U . . .
H14B H -0.374126 0.557099 0.877235 0.089 Uiso 1 1 calc R U . . .
C154 C 0.1536(18) 0.3978(5) 0.8579(18) 0.117(7) Uani 1 1 d D . . . .
H15A H 0.182346 0.402193 0.813703 0.140 Uiso 1 1 calc R U . . .
H15B H 0.205241 0.394524 0.891718 0.140 Uiso 1 1 calc DR U . . .
C119 C 0.000(2) 0.6029(10) 1.309(3) 0.118(8) Uani 1 1 d D . . . .
H11A H -0.003020 0.599235 1.358810 0.141 Uiso 1 1 calc R U . . .
H11B H 0.035305 0.588136 1.288505 0.141 Uiso 1 1 calc R U . . .
C63 C 0.2945(18) 0.4875(9) 0.3333(17) 0.089(5) Uani 1 1 d . . . . .
H63A H 0.322342 0.505561 0.333140 0.107 Uiso 1 1 calc R U . . .
H63B H 0.318521 0.477814 0.293286 0.107 Uiso 1 1 calc R U . . .
C92 C -0.5949(14) 0.6201(5) 1.2222(15) 0.115(7) Uani 1 1 d DG . . . .
C97 C -0.5993(19) 0.6346(7) 1.1613(12) 0.128(9) Uani 1 1 d G . . . .
H97 H -0.634564 0.627967 1.122937 0.154 Uiso 1 1 calc R U . . .
C96 C -0.552(2) 0.6587(7) 1.1566(15) 0.141(10) Uani 1 1 d G . . . .
H96 H -0.555203 0.668551 1.115065 0.170 Uiso 1 1 calc R U . . .
C95 C -0.501(2) 0.6683(5) 1.213(2) 0.148(10) Uani 1 1 d DG . . . .
C94 C -0.4961(17) 0.6539(7) 1.2736(16) 0.121(7) Uani 1 1 d G . . . .
H94 H -0.460865 0.660490 1.312028 0.146 Uiso 1 1 calc R U . . .
C93 C -0.5433(18) 0.6298(6) 1.2783(12) 0.134(10) Uani 1 1 d G . . . .
H93 H -0.540227 0.619906 1.319902 0.160 Uiso 1 1 calc R U . . .
C121 C -0.173(2) 0.6104(8) 1.315(3) 0.103(8) Uani 1 1 d . . . . .
H121 H -0.166754 0.615799 1.361658 0.124 Uiso 1 1 calc R U . . .
C126 C -0.362(2) 0.6030(9) 1.176(2) 0.105(6) Uani 1 1 d . . . . .
H12B H -0.404139 0.614720 1.201414 0.126 Uiso 1 1 calc R U . . .
H12C H -0.353038 0.611199 1.130350 0.126 Uiso 1 1 calc R U . . .
C120 C -0.093(2) 0.6017(8) 1.281(3) 0.105(7) Uani 1 1 d D . . . .
C141 C 0.002(3) 0.2726(8) 0.657(3) 0.182(15) Uani 1 1 d DG . . . .
C146 C 0.047(3) 0.2829(9) 0.715(2) 0.148(9) Uani 1 1 d G . . . .
C145 C 0.122(3) 0.3000(9) 0.709(2) 0.163(15) Uani 1 1 d G . . . .
H145 H 0.152725 0.307036 0.749216 0.196 Uiso 1 1 calc R U . . .
C144 C 0.154(3) 0.3067(8) 0.645(2) 0.151(13) Uani 1 1 d G . . . .
H144 H 0.205664 0.318354 0.640588 0.181 Uiso 1 1 calc R U . . .
C143 C 0.110(3) 0.2964(10) 0.5861(19) 0.18(2) Uani 1 1 d G . . . .
H143 H 0.131016 0.300957 0.542038 0.222 Uiso 1 1 calc R U . . .
C142 C 0.034(3) 0.2793(11) 0.592(2) 0.18(2) Uani 1 1 d G . . . .
H142 H 0.003428 0.272243 0.552116 0.218 Uiso 1 1 calc R U . . .
C48 C 0.6125(17) 0.4488(8) 0.0926(14) 0.082(4) Uani 1 1 d . U . . .
C112 C -0.131(3) 0.6694(10) 1.217(4) 0.138(11) Uani 1 1 d . . . . .
H11C H -0.157151 0.651221 1.222304 0.166 Uiso 1 1 calc R U . . .
H11D H -0.132834 0.674223 1.168002 0.166 Uiso 1 1 calc R U . . .
C140 C -0.158(4) 0.2558(15) 0.642(4) 0.173(11) Uani 1 1 d D . . . .
H14C H -0.192317 0.238748 0.638605 0.207 Uiso 1 1 calc R U . . .
H14D H -0.149607 0.262620 0.595202 0.207 Uiso 1 1 calc R U . . .
C168 C -0.500(3) 0.3996(11) 0.769(3) 0.125(8) Uani 1 1 d . . . . .
H16C H -0.492462 0.404868 0.720950 0.150 Uiso 1 1 calc R U . . .
H16D H -0.531878 0.414307 0.793134 0.150 Uiso 1 1 calc R U . . .
C89 C -0.547(2) 0.5492(10) 1.309(2) 0.111(11) Uani 1 1 d . . . . .
H89 H -0.609098 0.542401 1.308635 0.133 Uiso 1 1 calc R U . . .
C133 C -0.365(3) 0.3235(12) 0.825(3) 0.147(11) Uani 1 1 d D . . . .
H13A H -0.338929 0.341541 0.832532 0.176 Uiso 1 1 calc R U . . .
H13B H -0.359575 0.313762 0.869525 0.176 Uiso 1 1 calc R U . . .
N4 N -0.1228(14) 0.5142(5) 0.9627(11) 0.070(5) Uani 1 1 d . U . . .
H4A H -0.098526 0.502508 1.000805 0.084 Uiso 1 1 calc R U . . .
C147 C -0.052(2) 0.3013(7) 0.819(3) 0.138(9) Uani 1 1 d D . . . .
H14E H -0.104574 0.305439 0.786679 0.165 Uiso 1 1 calc R U . . .
H14F H -0.078225 0.295521 0.862569 0.165 Uiso 1 1 calc R U . . .
C47 C 0.5308(18) 0.4376(9) 0.0575(16) 0.090(6) Uani 1 1 d . . . . .
H47 H 0.482854 0.449514 0.042574 0.108 Uiso 1 1 calc R U . . .
Pd8 Pd -0.4372(4) 0.75385(11) 1.2187(4) 0.175(2) Uani 1 1 d D . . . .
C98 C -0.458(3) 0.6935(6) 1.205(4) 0.160(10) Uani 1 1 d D . . . .
H98A H -0.442973 0.695561 1.156050 0.192 Uiso 1 1 calc R U . . .
H98B H -0.397411 0.693097 1.231258 0.192 Uiso 1 1 calc R U . . .
Cl16 Cl -0.3521(15) 0.7922(4) 1.2133(15) 0.195(8) Uani 1 1 d . . . . .
Cl15 Cl -0.466(3) 0.7485(7) 1.1004(17) 0.279(15) Uani 1 1 d . . . . .
C55 C 0.423(2) 0.5058(9) 0.1379(17) 0.092(7) Uani 1 1 d . . . . .
H55 H 0.457609 0.521332 0.126667 0.110 Uiso 1 1 calc R U . . .
N15 N -0.510(4) 0.7183(9) 1.227(3) 0.174(9) Uani 1 1 d D . . . .
H15 H -0.565418 0.719814 1.194649 0.208 Uiso 1 1 calc R U . . .
C106 C -0.286(4) 0.7294(7) 1.323(3) 0.19(2) Uani 1 1 d G . . . .
C107 C -0.291(4) 0.7033(8) 1.346(3) 0.22(4) Uani 1 1 d G . . . .
H107 H -0.329279 0.699068 1.383672 0.266 Uiso 1 1 calc R U . . .
C108 C -0.241(4) 0.6833(6) 1.314(3) 0.18(2) Uani 1 1 d G . . . .
H108 H -0.244509 0.665494 1.330179 0.219 Uiso 1 1 calc R U . . .
C109 C -0.186(3) 0.6895(6) 1.259(3) 0.162(15) Uani 1 1 d G . . . .
C110 C -0.180(3) 0.7156(7) 1.236(2) 0.154(16) Uani 1 1 d G . . . .
H110 H -0.142466 0.719820 1.198050 0.184 Uiso 1 1 calc R U . . .
C111 C -0.231(3) 0.7356(5) 1.268(3) 0.144(13) Uani 1 1 d G . . . .
H111 H -0.227235 0.753395 1.251543 0.173 Uiso 1 1 calc R U . . .
C105 C -0.336(4) 0.7516(13) 1.358(5) 0.188(11) Uani 1 1 d D . . . .
H10B H -0.339619 0.747886 1.407353 0.225 Uiso 1 1 calc R U . . .
H10C H -0.302738 0.768576 1.351412 0.225 Uiso 1 1 calc R U . . .
N16 N -0.432(4) 0.7533(12) 1.3262(14) 0.185(9) Uani 1 1 d D . . . .
H16E H -0.455722 0.771301 1.339887 0.222 Uiso 1 1 calc R U . . .
C113 C 0.0282(18) 0.6539(6) 1.2029(19) 0.126(8) Uani 1 1 d G . . . .
C118 C 0.0726(19) 0.6318(7) 1.2318(15) 0.130(8) Uani 1 1 d G . . . .
C117 C 0.1299(17) 0.6160(5) 1.1922(19) 0.126(8) Uani 1 1 d G . . . .
H117 H 0.160287 0.600907 1.211882 0.152 Uiso 1 1 calc R U . . .
C116 C 0.1428(17) 0.6224(6) 1.1237(18) 0.127(9) Uani 1 1 d G . . . .
H116 H 0.181958 0.611613 1.096606 0.152 Uiso 1 1 calc R U . . .
C115 C 0.098(2) 0.6445(7) 1.0948(15) 0.140(11) Uani 1 1 d G . . . .
H115 H 0.107157 0.648832 1.048025 0.168 Uiso 1 1 calc R U . . .
C114 C 0.041(2) 0.6602(6) 1.134(2) 0.138(11) Uani 1 1 d G . . . .
H114 H 0.010682 0.675346 1.114718 0.166 Uiso 1 1 calc R U . . .
C100 C -0.622(4) 0.7011(10) 1.319(3) 0.189(6) Uani 1 1 d G U . . .
H100 H -0.650875 0.689352 1.285912 0.226 Uiso 1 1 calc R U . . .
C101 C -0.655(3) 0.7021(9) 1.385(3) 0.189(6) Uani 1 1 d G U . . .
H101 H -0.705052 0.691079 1.397914 0.226 Uiso 1 1 calc R U . . .
C102 C -0.613(4) 0.7192(11) 1.433(2) 0.189(6) Uani 1 1 d G U . . .
H102 H -0.634782 0.719944 1.478308 0.226 Uiso 1 1 calc R U . . .
C103 C -0.539(4) 0.7354(9) 1.414(3) 0.189(6) Uani 1 1 d G U . . .
H103 H -0.510335 0.747080 1.446701 0.226 Uiso 1 1 calc R U . . .
C104 C -0.507(3) 0.7343(10) 1.348(3) 0.188(6) Uani 1 1 d G U . . .
C99 C -0.548(4) 0.7172(11) 1.300(2) 0.188(6) Uani 1 1 d G U . . .
C137 C -0.220(3) 0.2771(7) 0.685(2) 0.183(18) Uani 1 1 d G . . . .
C138 C -0.213(3) 0.3046(8) 0.679(2) 0.146(12) Uani 1 1 d G . . . .
H138 H -0.177065 0.312223 0.643673 0.175 Uiso 1 1 calc R U . . .
C139 C -0.260(3) 0.3210(6) 0.724(2) 0.142(11) Uani 1 1 d G . . . .
H139 H -0.255257 0.339832 0.719826 0.170 Uiso 1 1 calc R U . . .
C134 C -0.312(3) 0.3099(7) 0.775(2) 0.163(14) Uani 1 1 d DG . . . .
C135 C -0.319(3) 0.2824(8) 0.782(2) 0.147(13) Uani 1 1 d G . . . .
H135 H -0.355011 0.274774 0.816661 0.177 Uiso 1 1 calc R U . . .
C136 C -0.272(3) 0.2660(6) 0.736(3) 0.154(14) Uani 1 1 d G . . . .
H136 H -0.276819 0.247166 0.740508 0.185 Uiso 1 1 calc R U . . .
O2G O -0.154(2) 0.5479(7) 0.3612(19) 0.067(8) Uani 0.5 1 d . U P A -1
O1G O -0.085(2) 0.5278(7) 1.2642(19) 0.066(8) Uani 0.5 1 d . U P B 1
C11G C -0.372(2) 0.4559(6) 0.7537(16) 0.079(6) Uani 1 1 d . U . . .
N1G N -0.333(2) 0.4469(8) 0.7047(17) 0.108(9) Uani 1 1 d . U . . .
N7 N 0.7758(13) 0.4443(4) 0.1276(10) 0.092(5) Uani 1 1 d D . . . .
H7 H 0.821098 0.439064 0.091856 0.110 Uiso 1 1 calc R U . . .
C10G C -0.006(4) 0.4076(18) 0.486(2) 0.153(12) Uani 0.91(3) 1 d D . P C 1
H10D H -0.052793 0.395070 0.464962 0.184 Uiso 0.91(3) 1 calc R U P C 1
H10E H -0.009101 0.425109 0.462530 0.184 Uiso 0.91(3) 1 calc R U P C 1
C4G C 0.096(3) 0.4075(11) 0.5647(18) 0.136(9) Uani 0.91(3) 1 d D . P C 1
C12G C -0.410(2) 0.4639(9) 0.8208(19) 0.094(8) Uani 1 1 d . U . . .
H12D H -0.449340 0.479618 0.814526 0.141 Uiso 1 1 calc R U . . .
H12E H -0.357924 0.468001 0.853083 0.141 Uiso 1 1 calc R U . . .
H12F H -0.446614 0.449182 0.838937 0.141 Uiso 1 1 calc R U . . .
C5G C 0.124(4) 0.4358(11) 0.551(3) 0.138(11) Uani 0.91(3) 1 d D . P C 1
H5GA H 0.167057 0.436200 0.512675 0.207 Uiso 0.91(3) 1 calc R U P C 1
H5GB H 0.153925 0.443455 0.591750 0.207 Uiso 0.91(3) 1 calc R U P C 1
H5GC H 0.067716 0.446168 0.538093 0.207 Uiso 0.91(3) 1 calc R U P C 1
C6G C 0.090(3) 0.3962(11) 0.4935(19) 0.139(9) Uani 0.91(3) 1 d D . P C 1
H6G H 0.138433 0.401620 0.459943 0.167 Uiso 0.91(3) 1 calc R U P C 1
O3G O 0.326(4) 0.7145(12) 1.137(3) 0.180(18) Uani 0.91(3) 1 d . U P C 1
C3G C -0.008(3) 0.4091(11) 0.563(2) 0.142(9) Uani 0.91(3) 1 d D . P C 1
H3G H -0.038114 0.425066 0.583651 0.171 Uiso 0.91(3) 1 calc R U P C 1
C9G C 0.151(5) 0.4015(17) 0.630(3) 0.159(16) Uani 0.91(3) 1 d D . P C 1
H9GA H 0.217779 0.401673 0.621115 0.238 Uiso 0.91(3) 1 calc R U P C 1
H9GB H 0.133104 0.383811 0.646820 0.238 Uiso 0.91(3) 1 calc R U P C 1
H9GC H 0.136947 0.414914 0.664695 0.238 Uiso 0.91(3) 1 calc R U P C 1
C2G C -0.044(4) 0.3823(12) 0.582(3) 0.153(12) Uani 0.91(3) 1 d D . P C 1
C7G C 0.091(5) 0.3678(12) 0.520(4) 0.167(14) Uani 0.91(3) 1 d D . P C 1
H7GA H 0.114089 0.355578 0.484108 0.200 Uiso 0.91(3) 1 calc R U P C 1
H7GB H 0.132023 0.366249 0.561137 0.200 Uiso 0.91(3) 1 calc R U P C 1
C8G C -0.008(5) 0.3611(15) 0.536(4) 0.178(17) Uani 0.91(3) 1 d D . P C 1
H8GA H -0.047406 0.360173 0.493557 0.214 Uiso 0.91(3) 1 calc R U P C 1
H8GB H -0.010683 0.343541 0.559371 0.214 Uiso 0.91(3) 1 calc R U P C 1
N21 N -0.063(4) 0.2505(11) 0.6746(15) 0.186(12) Uani 1 1 d D . . . .
H21 H -0.038674 0.233966 0.652555 0.224 Uiso 1 1 calc R U . . .
C1G C -0.112(4) 0.3760(16) 0.629(3) 0.139(13) Uani 0.91(3) 1 d D . P C 1
H1GA H -0.142575 0.389738 0.653165 0.167 Uiso 0.91(3) 1 calc R U P C 1
H1GB H -0.128212 0.357873 0.636721 0.167 Uiso 0.91(3) 1 calc R U P C 1
O3H O -0.112(9) 0.417(3) 0.540(7) 0.04(3) Uani 0.09(3) 1 d . U P C -1

loop_
_atom_site_aniso_label
_atom_site_aniso_U_11
_atom_site_aniso_U_22
_atom_site_aniso_U_33
_atom_site_aniso_U_23
_atom_site_aniso_U_13
_atom_site_aniso_U_12
Pd2 0.0419(8) 0.142(2) 0.0611(10) 0.0034(11) 0.0019(7) 0.0119(9)
Pd4 0.0423(8) 0.159(2) 0.0583(11) 0.0009(12) 0.0046(7) 0.0060(10)
Pd5 0.0465(8) 0.169(2) 0.0597(11) 0.0049(12) 0.0050(7) 0.0047(11)
Pd1 0.0585(10) 0.153(2) 0.0603(11) 0.0107(12) 0.0033(8) 0.0136(12)
Pd6 0.0617(10) 0.152(2) 0.0630(12) 0.0108(13) 0.0052(8) 0.0140(12)
Pd12 0.0587(10) 0.161(3) 0.0791(15) 0.0012(14) 0.0073(9) 0.0169(13)
Pd3 0.0476(9) 0.174(3) 0.0687(13) 0.0054(13) 0.0047(8) 0.0077(11)
Pd7 0.0530(9) 0.151(2) 0.0787(14) -0.0006(14) 0.0076(9) 0.0098(11)
Pd10 0.124(3) 0.132(3) 0.182(4) -0.008(3) 0.009(3) -0.024(2)
Pd9 0.133(3) 0.136(3) 0.183(4) 0.000(3) 0.006(3) -0.033(2)
Pd11 0.177(4) 0.139(3) 0.214(6) 0.014(3) 0.051(4) 0.038(3)
Cl8 0.040(2) 0.213(9) 0.043(3) 0.003(4) 0.0021(19) -0.002(3)
Cl3 0.048(3) 0.166(8) 0.068(4) 0.003(4) -0.003(2) 0.008(3)
Cl7 0.045(3) 0.162(7) 0.072(4) 0.013(4) -0.002(2) 0.004(3)
Cl12 0.065(3) 0.154(7) 0.070(4) 0.014(4) 0.002(3) 0.013(4)
Cl1 0.068(4) 0.163(8) 0.060(4) 0.010(4) 0.011(3) 0.008(4)
Cl9 0.076(4) 0.137(7) 0.088(5) 0.004(5) -0.007(3) 0.004(4)
Cl13 0.056(3) 0.167(8) 0.079(5) 0.001(5) 0.004(3) 0.019(4)
Cl11 0.071(4) 0.157(8) 0.066(4) 0.000(4) 0.004(3) 0.013(4)
Cl14 0.056(3) 0.178(9) 0.092(5) -0.006(5) 0.004(3) 0.016(4)
Cl2 0.068(4) 0.130(7) 0.097(5) 0.018(5) 0.016(3) 0.023(4)
Cl10 0.061(3) 0.155(8) 0.088(4) -0.009(5) 0.012(3) 0.001(4)
Cl6 0.069(4) 0.187(10) 0.067(4) -0.001(5) 0.008(3) 0.001(5)
Cl24 0.079(4) 0.175(9) 0.073(5) 0.006(5) 0.018(3) 0.012(5)
Cl4 0.065(3) 0.077(4) 0.100(5) -0.001(3) 0.007(3) 0.023(3)
Cl5 0.084(5) 0.173(9) 0.066(4) 0.008(5) 0.016(3) 0.021(5)
Cl23 0.074(4) 0.202(11) 0.085(5) 0.005(6) 0.001(4) 0.013(5)
Cl20 0.160(13) 0.174(12) 0.210(17) 0.007(12) 0.037(12) -0.012(9)
Cl21 0.182(14) 0.134(11) 0.32(3) 0.049(13) 0.095(15) 0.047(10)
C62 0.042(7) 0.127(9) 0.066(6) -0.002(5) 0.006(5) 0.005(6)
C132 0.071(13) 0.121(16) 0.155(15) -0.001(11) -0.014(11) -0.024(10)
C127 0.093(19) 0.140(16) 0.154(14) 0.014(12) 0.000(12) -0.002(13)
C128 0.055(13) 0.16(2) 0.144(15) 0.014(13) -0.022(11) 0.006(14)
C129 0.12(3) 0.15(2) 0.144(17) 0.008(17) -0.007(16) 0.014(18)
C130 0.12(3) 0.15(3) 0.16(2) 0.018(17) 0.004(19) 0.02(2)
C131 0.12(3) 0.13(2) 0.169(18) 0.015(16) 0.011(16) 0.007(19)
Cl17 0.196(17) 0.183(14) 0.189(17) 0.003(11) 0.046(13) -0.033(11)
N6 0.083(10) 0.111(8) 0.066(9) 0.005(7) 0.004(8) -0.001(7)
N9 0.045(7) 0.133(10) 0.063(6) -0.003(7) 0.007(5) 0.004(6)
C54 0.062(7) 0.156(13) 0.046(12) 0.005(11) -0.003(7) 0.016(7)
N1 0.089(8) 0.127(9) 0.086(9) -0.002(7) -0.014(6) 0.008(7)
N2 0.088(8) 0.127(9) 0.086(9) -0.002(7) -0.015(6) 0.008(7)
Cl22 0.36(4) 0.27(3) 0.21(2) 0.074(17) 0.056(18) 0.10(3)
Cl18 0.23(2) 0.205(15) 0.177(15) 0.031(13) -0.048(14) -0.059(13)
N5 0.050(8) 0.108(8) 0.074(8) -0.006(7) -0.002(7) -0.003(7)
C38 0.069(13) 0.119(11) 0.076(9) 0.009(9) 0.004(9) -0.011(10)
C53 0.055(6) 0.153(13) 0.031(9) -0.008(9) 0.004(6) 0.018(6)
C57 0.047(8) 0.130(8) 0.067(6) -0.003(5) 0.004(5) 0.002(6)
C43 0.052(6) 0.149(9) 0.061(12) 0.004(8) 0.010(6) 0.002(6)
N23 0.061(6) 0.133(13) 0.088(10) -0.016(9) 0.000(7) 0.009(8)
N11 0.067(8) 0.134(11) 0.073(10) 0.029(9) 0.001(5) 0.007(8)
C34 0.066(10) 0.109(8) 0.078(6) -0.001(5) 0.011(6) 0.004(7)
N24 0.062(7) 0.125(13) 0.090(11) -0.007(9) 0.014(7) 0.025(7)
C21 0.055(9) 0.080(11) 0.070(11) 0.000(9) -0.007(8) 0.004(8)
C51 0.059(6) 0.131(10) 0.054(13) -0.003(10) -0.011(8) 0.007(6)
N12 0.060(9) 0.128(8) 0.064(7) 0.008(7) 0.002(6) 0.011(7)
N13 0.060(7) 0.144(15) 0.050(8) 0.003(8) 0.012(5) 0.003(8)
N3 0.061(9) 0.077(11) 0.083(11) 0.001(9) -0.017(8) 0.014(8)
C24 0.070(6) 0.084(8) 0.068(10) -0.006(7) 0.011(7) 0.001(5)
C30 0.077(14) 0.108(9) 0.079(10) -0.001(7) 0.006(9) 0.000(8)
C66 0.059(12) 0.128(11) 0.079(8) -0.010(7) -0.002(8) 0.019(10)
C65 0.077(16) 0.127(11) 0.081(8) -0.013(8) -0.020(10) 0.002(10)
C64 0.069(12) 0.130(12) 0.073(8) -0.005(7) -0.012(8) 0.004(9)
C69 0.060(12) 0.122(11) 0.072(7) -0.001(6) -0.003(7) 0.005(10)
C68 0.058(9) 0.111(8) 0.072(7) -0.002(6) -0.004(7) -0.004(7)
C67 0.066(9) 0.112(8) 0.073(7) 0.001(6) -0.002(7) 0.000(7)
C22 0.071(6) 0.090(8) 0.070(11) -0.002(8) 0.009(7) -0.003(6)
C36 0.044(11) 0.163(17) 0.084(10) 0.004(11) -0.010(9) 0.016(11)
C1 0.089(8) 0.127(9) 0.086(9) -0.002(7) -0.014(6) 0.008(7)
C2 0.21(4) 0.126(10) 0.09(2) -0.010(11) 0.06(2) 0.011(11)
C3 0.28(4) 0.135(13) 0.17(4) 0.001(18) 0.13(4) 0.025(19)
C4 0.20(4) 0.138(12) 0.12(3) 0.019(16) 0.07(3) 0.039(17)
C5 0.13(2) 0.138(13) 0.071(15) 0.019(13) -0.002(12) 0.035(15)
C6 0.089(8) 0.127(9) 0.086(9) -0.002(7) -0.015(6) 0.008(7)
C26 0.068(6) 0.093(8) 0.069(10) 0.003(8) 0.024(6) 0.007(5)
C15 0.078(11) 0.090(13) 0.075(12) 0.011(10) 0.006(10) 0.004(10)
C20 0.083(12) 0.088(12) 0.071(11) 0.024(10) 0.011(9) -0.005(10)
C19 0.071(11) 0.094(13) 0.067(11) 0.009(10) 0.002(9) 0.000(10)
C18 0.089(13) 0.109(14) 0.093(14) 0.017(11) 0.008(11) -0.010(11)
C17 0.103(14) 0.098(14) 0.097(14) -0.003(11) 0.010(11) -0.011(11)
C16 0.104(15) 0.113(16) 0.105(15) 0.003(12) 0.004(12) -0.003(12)
C35 0.066(15) 0.16(3) 0.060(16) 0.020(18) 0.003(11) 0.002(17)
N14 0.059(6) 0.177(15) 0.081(10) 0.025(10) 0.013(7) 0.023(9)
C29 0.066(10) 0.108(8) 0.077(6) -0.005(5) 0.010(6) 0.004(6)
C90 0.058(7) 0.17(2) 0.065(9) 0.024(11) 0.022(6) 0.019(9)
C76 0.070(9) 0.127(8) 0.073(9) 0.010(7) -0.005(7) 0.009(6)
C71 0.069(9) 0.138(9) 0.085(13) 0.033(9) -0.003(8) 0.022(8)
C72 0.071(13) 0.138(10) 0.092(17) 0.037(11) -0.005(10) 0.022(9)
C73 0.113(19) 0.143(12) 0.12(2) 0.047(15) 0.026(17) 0.038(13)
C74 0.109(18) 0.132(10) 0.09(2) 0.023(13) 0.016(14) 0.028(13)
C75 0.095(16) 0.132(10) 0.094(18) 0.020(12) 0.013(13) 0.025(12)
C23 0.070(6) 0.093(8) 0.082(12) 0.003(8) 0.012(7) -0.003(6)
C41 0.073(16) 0.163(16) 0.094(10) 0.002(11) 0.006(11) 0.019(12)
C42 0.083(11) 0.091(13) 0.065(11) -0.001(9) 0.028(9) 0.000(10)
C33 0.065(12) 0.109(9) 0.078(9) -0.002(6) 0.022(8) 0.010(7)
N10 0.046(7) 0.136(10) 0.069(8) -0.007(7) 0.001(6) 0.002(6)
C56 0.055(6) 0.164(18) 0.058(8) 0.004(9) 0.006(6) 0.022(7)
C161 0.087(9) 0.129(13) 0.083(13) -0.010(11) 0.019(8) 0.015(8)
C124 0.052(8) 0.13(3) 0.135(13) -0.010(15) 0.003(8) 0.000(10)
C160 0.060(6) 0.118(15) 0.083(10) -0.017(10) 0.013(6) 0.019(8)
C155 0.057(6) 0.106(14) 0.058(8) -0.046(7) 0.002(5) 0.003(7)
C156 0.060(8) 0.21(4) 0.097(13) 0.017(18) 0.016(8) 0.024(14)
C157 0.058(8) 0.13(2) 0.077(12) -0.019(10) 0.010(7) 0.005(9)
C158 0.057(7) 0.14(3) 0.098(14) 0.006(14) 0.011(8) 0.008(10)
C159 0.056(7) 0.13(2) 0.096(12) 0.001(12) 0.008(7) 0.004(11)
C7 0.108(13) 0.103(14) 0.060(11) -0.002(10) 0.025(10) -0.013(11)
C70 0.068(7) 0.136(15) 0.077(8) 0.010(10) 0.000(7) 0.009(8)
C86 0.061(7) 0.099(16) 0.049(8) -0.014(8) -0.001(6) 0.000(9)
N8 0.057(7) 0.145(9) 0.068(10) 0.003(8) 0.016(6) -0.004(6)
C85 0.056(6) 0.18(2) 0.050(9) 0.014(11) 0.015(5) 0.019(9)
N19 0.098(14) 0.144(15) 0.148(14) 0.002(13) -0.012(12) -0.011(10)
C39 0.094(13) 0.119(11) 0.093(10) 0.007(8) 0.008(9) -0.005(9)
C91 0.066(11) 0.181(15) 0.093(17) 0.020(11) 0.008(10) 0.028(8)
C31 0.090(17) 0.112(9) 0.086(10) 0.005(9) 0.007(9) -0.004(10)
C50 0.057(6) 0.124(10) 0.054(9) -0.010(8) -0.002(6) 0.012(5)
C37 0.084(17) 0.149(16) 0.075(10) 0.015(9) 0.008(10) 0.008(13)
C25 0.074(6) 0.093(8) 0.081(11) 0.001(7) 0.014(8) 0.001(5)
C84 0.054(8) 0.190(19) 0.056(7) 0.002(8) 0.013(5) 0.002(10)
C40 0.083(18) 0.133(15) 0.099(11) -0.003(9) -0.003(11) 0.011(13)
C87 0.077(9) 0.13(2) 0.060(10) 0.007(11) 0.009(8) 0.015(11)
C77 0.035(7) 0.128(11) 0.065(7) 0.011(6) 0.004(5) 0.004(7)
C123 0.060(7) 0.110(19) 0.125(13) 0.002(12) 0.004(7) 0.008(8)
C32 0.088(16) 0.109(9) 0.086(10) 0.006(9) 0.008(10) 0.003(10)
N17 0.107(13) 0.133(18) 0.19(2) 0.013(15) 0.008(13) -0.009(12)
C49 0.054(6) 0.149(14) 0.059(9) 0.005(9) 0.004(7) 0.011(7)
C125 0.056(7) 0.10(2) 0.149(14) -0.017(14) -0.006(9) 0.004(10)
C52 0.058(7) 0.146(13) 0.073(16) -0.001(11) -0.012(8) 0.007(6)
C59 0.064(13) 0.136(10) 0.080(11) 0.001(9) 0.005(9) -0.008(10)
C164 0.106(11) 0.12(3) 0.094(11) -0.008(14) 0.006(8) -0.003(12)
C165 0.096(10) 0.11(2) 0.107(12) 0.002(13) 0.007(8) -0.006(10)
C166 0.082(9) 0.13(3) 0.104(11) 0.001(13) 0.018(9) -0.004(13)
C167 0.082(9) 0.18(4) 0.090(11) -0.013(15) 0.022(8) 0.005(12)
C162 0.085(9) 0.12(2) 0.078(10) 0.002(11) 0.021(7) 0.004(9)
C163 0.100(10) 0.12(3) 0.080(10) -0.002(12) 0.018(8) 0.001(13)
C58 0.045(9) 0.133(10) 0.067(9) -0.006(7) 0.008(7) 0.001(7)
C12 0.081(8) 0.085(9) 0.053(7) 0.016(6) -0.012(6) 0.011(6)
C13 0.080(8) 0.102(12) 0.059(8) 0.005(8) -0.009(7) 0.002(8)
C8 0.083(9) 0.100(11) 0.097(10) 0.001(8) 0.004(7) 0.003(8)
C9 0.079(9) 0.100(11) 0.094(10) 0.003(8) 0.007(7) -0.001(7)
C10 0.086(8) 0.099(10) 0.096(10) 0.002(8) 0.009(7) 0.001(7)
C11 0.078(7) 0.089(9) 0.062(7) 0.010(6) -0.005(6) 0.008(6)
C28 0.075(11) 0.089(13) 0.075(12) 0.000(10) 0.011(9) 0.014(10)
N18 0.072(12) 0.150(16) 0.173(15) 0.018(12) -0.010(10) -0.018(9)
C60 0.10(2) 0.134(11) 0.079(10) 0.008(9) -0.004(10) -0.008(11)
C44 0.073(9) 0.147(9) 0.067(15) 0.004(10) 0.011(9) 0.004(7)
C79 0.058(10) 0.162(15) 0.059(10) 0.007(10) 0.016(8) 0.005(9)
C81 0.043(7) 0.176(15) 0.050(9) 0.006(9) 0.003(6) 0.010(8)
C80 0.042(7) 0.181(16) 0.046(7) 0.011(8) 0.002(6) 0.011(8)
C83 0.055(11) 0.214(19) 0.075(14) -0.019(14) 0.023(10) -0.015(11)
C82 0.058(9) 0.177(17) 0.061(11) 0.003(11) 0.015(8) -0.002(10)
C78 0.048(8) 0.156(14) 0.065(7) 0.010(8) 0.011(6) 0.011(8)
C61 0.088(18) 0.140(11) 0.068(9) 0.003(7) 0.006(8) -0.009(10)
Cl19 0.136(11) 0.172(12) 0.233(18) 0.015(12) -0.036(11) -0.033(8)
C46 0.067(9) 0.154(13) 0.071(15) -0.011(11) 0.012(9) -0.002(8)
C88 0.083(10) 0.13(3) 0.091(14) 0.029(14) 0.025(8) 0.025(11)
N20 0.109(13) 0.123(17) 0.172(18) 0.003(14) 0.011(13) -0.017(12)
C27 0.072(6) 0.093(8) 0.080(12) 0.005(8) 0.013(7) 0.004(6)
C122 0.074(8) 0.12(3) 0.125(13) 0.000(14) 0.002(9) 0.007(12)
N22 0.148(19) 0.142(15) 0.176(18) 0.010(14) 0.033(15) 0.058(14)
C45 0.079(10) 0.149(12) 0.10(2) -0.018(13) 0.002(11) 0.004(8)
C149 0.14(2) 0.139(15) 0.121(16) 0.008(15) 0.026(15) 0.034(14)
C148 0.15(2) 0.147(14) 0.127(17) 0.002(11) 0.022(15) 0.023(14)
C153 0.106(19) 0.137(15) 0.112(16) -0.011(12) 0.024(13) 0.031(12)
C152 0.105(18) 0.137(15) 0.123(15) -0.006(13) 0.011(13) 0.032(13)
C151 0.089(15) 0.129(12) 0.120(15) -0.004(10) 0.017(11) 0.040(10)
C150 0.116(19) 0.132(14) 0.122(16) -0.001(13) 0.026(12) 0.048(12)
C14 0.075(9) 0.083(10) 0.064(8) 0.012(7) -0.008(7) 0.016(8)
C154 0.092(14) 0.141(12) 0.12(2) -0.004(11) 0.016(12) 0.031(8)
C119 0.073(8) 0.144(18) 0.135(17) 0.011(14) -0.007(10) -0.014(9)
C63 0.047(7) 0.147(15) 0.075(8) 0.005(10) -0.004(7) -0.001(7)
C92 0.071(13) 0.180(15) 0.096(13) 0.016(11) 0.021(10) 0.027(11)
C97 0.11(2) 0.172(17) 0.100(14) 0.017(14) 0.029(12) 0.035(14)
C96 0.12(2) 0.177(18) 0.126(17) 0.025(16) 0.033(14) 0.030(15)
C95 0.14(2) 0.171(15) 0.140(17) 0.006(13) 0.035(14) 0.024(15)
C94 0.079(14) 0.167(17) 0.120(15) -0.012(14) 0.037(12) 0.038(11)
C93 0.11(2) 0.183(18) 0.112(15) 0.008(14) 0.007(13) 0.016(15)
C121 0.080(9) 0.09(2) 0.138(14) -0.009(14) -0.007(8) 0.005(10)
C126 0.055(7) 0.142(15) 0.119(16) -0.006(12) 0.011(9) 0.008(8)
C120 0.073(8) 0.095(18) 0.147(14) -0.013(13) -0.009(8) 0.002(8)
C141 0.17(2) 0.20(3) 0.179(18) -0.005(17) 0.021(14) 0.01(2)
C146 0.128(18) 0.15(2) 0.168(17) 0.006(15) 0.022(13) 0.058(14)
C145 0.15(2) 0.18(3) 0.16(2) 0.00(2) 0.020(17) 0.03(2)
C144 0.13(2) 0.17(3) 0.15(2) 0.00(2) 0.012(17) 0.04(2)
C143 0.17(3) 0.23(5) 0.16(2) -0.02(2) 0.014(18) -0.01(3)
C142 0.15(3) 0.22(4) 0.172(18) -0.01(2) 0.010(16) 0.00(3)
C48 0.050(6) 0.141(9) 0.057(9) 0.009(7) 0.017(6) -0.003(5)
C112 0.103(12) 0.104(16) 0.21(3) 0.01(2) 0.009(14) 0.001(12)
C140 0.168(18) 0.16(2) 0.19(3) -0.02(2) 0.028(16) 0.018(17)
C168 0.101(10) 0.142(18) 0.132(17) 0.006(15) -0.007(11) -0.009(11)
C89 0.069(9) 0.18(3) 0.088(14) 0.041(16) 0.034(9) 0.029(13)
C133 0.108(13) 0.13(2) 0.20(2) -0.02(2) 0.014(13) 0.001(13)
N4 0.065(9) 0.085(11) 0.060(9) 0.024(8) -0.006(7) 0.004(8)
C147 0.12(2) 0.135(14) 0.16(2) 0.004(15) 0.022(15) 0.040(11)
C47 0.047(7) 0.152(12) 0.072(13) -0.009(11) 0.016(7) 0.003(8)
Pd8 0.157(4) 0.136(3) 0.233(6) 0.020(3) 0.046(4) 0.028(3)
C98 0.11(2) 0.163(15) 0.21(3) 0.020(14) 0.025(18) 0.040(12)
Cl16 0.167(13) 0.141(12) 0.28(2) 0.040(12) 0.052(13) 0.049(10)
Cl15 0.41(5) 0.23(2) 0.20(2) -0.015(18) -0.02(2) 0.10(2)
C55 0.064(7) 0.134(12) 0.078(16) 0.001(11) -0.010(9) 0.013(7)
N15 0.15(2) 0.168(15) 0.207(14) 0.037(12) 0.038(14) 0.062(12)
C106 0.19(3) 0.112(17) 0.27(4) 0.02(2) 0.06(3) 0.03(2)
C107 0.26(8) 0.115(18) 0.30(6) 0.03(3) 0.11(6) 0.05(3)
C108 0.18(5) 0.107(18) 0.26(4) 0.01(2) 0.07(4) 0.02(2)
C109 0.14(2) 0.109(15) 0.24(4) 0.014(18) 0.03(2) 0.013(17)
C110 0.13(3) 0.106(15) 0.23(4) 0.008(19) 0.01(3) 0.004(16)
C111 0.11(2) 0.106(16) 0.21(3) 0.003(18) -0.01(2) 0.004(17)
C105 0.199(16) 0.117(17) 0.25(3) 0.02(2) 0.039(17) 0.045(15)
N16 0.193(15) 0.145(19) 0.22(2) 0.035(14) 0.053(13) 0.043(13)
C113 0.078(14) 0.118(17) 0.180(17) 0.011(13) -0.004(13) -0.025(11)
C118 0.072(15) 0.137(17) 0.181(16) 0.021(12) 0.000(12) -0.017(11)
C117 0.052(12) 0.15(2) 0.172(16) 0.008(14) -0.022(12) -0.013(12)
C116 0.071(16) 0.14(2) 0.169(16) 0.001(16) -0.021(13) -0.011(13)
C115 0.09(2) 0.15(2) 0.176(19) 0.011(16) -0.010(16) 0.006(16)
C114 0.10(2) 0.13(2) 0.183(18) 0.018(15) 0.004(15) -0.004(16)
C100 0.198(12) 0.152(12) 0.219(13) 0.023(10) 0.062(10) 0.038(10)
C101 0.198(12) 0.152(12) 0.219(13) 0.023(10) 0.062(10) 0.037(10)
C102 0.198(12) 0.152(12) 0.219(13) 0.023(10) 0.062(10) 0.037(10)
C103 0.198(12) 0.152(12) 0.219(13) 0.023(10) 0.062(10) 0.037(10)
C104 0.198(12) 0.152(12) 0.219(13) 0.023(10) 0.062(10) 0.037(10)
C99 0.198(12) 0.152(12) 0.219(13) 0.023(10) 0.062(10) 0.038(10)
C137 0.17(3) 0.149(16) 0.24(4) -0.035(19) 0.05(3) -0.005(17)
C138 0.11(2) 0.149(17) 0.18(3) -0.040(19) -0.003(19) -0.011(17)
C139 0.11(2) 0.147(17) 0.17(3) -0.028(17) -0.006(17) -0.001(18)
C134 0.14(2) 0.142(16) 0.21(3) -0.016(18) 0.03(2) 0.012(16)
C135 0.10(2) 0.141(16) 0.20(3) -0.019(19) 0.00(2) 0.011(16)
C136 0.11(3) 0.145(17) 0.21(3) -0.025(19) 0.01(2) 0.008(19)
O2G 0.067(8) 0.067(8) 0.067(8) 0.000(3) 0.001(3) 0.000(3)
O1G 0.066(8) 0.067(8) 0.066(8) 0.001(3) 0.001(3) 0.001(3)
C11G 0.069(10) 0.089(12) 0.080(9) 0.011(8) -0.002(7) 0.003(9)
N1G 0.086(14) 0.15(2) 0.088(10) -0.001(11) 0.000(9) 0.026(13)
N7 0.051(6) 0.178(13) 0.046(7) -0.011(8) 0.012(6) -0.001(6)
C10G 0.133(18) 0.22(4) 0.106(15) 0.010(18) -0.006(13) 0.03(2)
C4G 0.118(14) 0.20(2) 0.086(14) 0.008(15) 0.009(12) 0.030(15)
C12G 0.064(12) 0.13(2) 0.086(10) -0.008(11) -0.002(9) -0.008(13)
C5G 0.12(2) 0.20(2) 0.09(2) -0.004(17) 0.02(2) 0.027(17)
C6G 0.136(19) 0.19(2) 0.090(14) 0.007(15) 0.001(13) 0.032(16)
O3G 0.180(18) 0.179(18) 0.180(18) 0.000(3) 0.005(3) 0.000(3)
C3G 0.118(15) 0.20(2) 0.107(15) 0.017(17) 0.006(13) 0.029(16)
C9G 0.14(2) 0.24(4) 0.101(17) 0.02(2) -0.013(19) 0.01(3)
C2G 0.124(19) 0.20(2) 0.14(3) 0.016(17) 0.012(18) 0.029(17)
C7G 0.18(3) 0.19(2) 0.14(3) 0.013(18) 0.05(2) 0.039(18)
C8G 0.18(3) 0.20(2) 0.16(4) 0.01(3) 0.05(3) 0.03(2)
N21 0.166(18) 0.19(3) 0.20(3) -0.007(17) 0.029(14) 0.016(16)
C1G 0.12(2) 0.20(3) 0.11(2) -0.01(2) -0.008(17) 0.00(2)
O3H 0.04(3) 0.04(3) 0.04(3) 0.0000(14) 0.0012(16) 0.0000(14)

loop_
_atom_type_symbol
_atom_type_description
_atom_type_scat_dispersion_real
_atom_type_scat_dispersion_imag
_atom_type_scat_source
C C 0.0181 0.0091 'International Tables Vol C Tables 4.2.6.8 and 6.1.1.4'
H H 0.0000 0.0000 'International Tables Vol C Tables 4.2.6.8 and 6.1.1.4'
Cl Cl 0.3639 0.7018 'International Tables Vol C Tables 4.2.6.8 and 6.1.1.4'
N N 0.0311 0.0180 'International Tables Vol C Tables 4.2.6.8 and 6.1.1.4'
O O 0.0492 0.0322 'International Tables Vol C Tables 4.2.6.8 and 6.1.1.4'
Pd Pd 0.1215 3.9337 'International Tables Vol C Tables 4.2.6.8 and 6.1.1.4'

loop_
_geom_angle_atom_site_label_1
_geom_angle_atom_site_label_2
_geom_angle_atom_site_label_3
_geom_angle
_geom_angle_site_symmetry_1
_geom_angle_site_symmetry_3
_geom_angle_publ_flag
Cl3 Pd2 Cl4 95.2(3) . . ?
N3 Pd2 Cl3 87.8(7) . . ?
N3 Pd2 Cl4 176.1(8) . . ?
N4 Pd2 Cl3 172.7(8) . . ?
N4 Pd2 Cl4 89.0(7) . . ?
N4 Pd2 N3 88.3(9) . . ?
Cl8 Pd4 Cl7 93.6(3) . . ?
N8 Pd4 Cl8 92.2(10) . . ?
N8 Pd4 Cl7 169.4(8) . . ?
N7 Pd4 Cl8 174.5(6) . . ?
N7 Pd4 Cl7 90.9(6) . . ?
N7 Pd4 N8 83.9(11) . . ?
Cl9 Pd5 Cl10 93.6(4) . . ?
N9 Pd5 Cl9 92.5(8) . . ?
N9 Pd5 Cl10 173.2(8) . . ?
N10 Pd5 Cl9 177.2(8) . . ?
N10 Pd5 Cl10 88.4(8) . . ?
N10 Pd5 N9 85.6(11) . . ?
Cl1 Pd1 N2 177.9(7) . . ?
Cl2 Pd1 Cl1 92.3(4) . . ?
Cl2 Pd1 N2 89.7(7) . . ?
N1 Pd1 Cl1 91.6(10) . . ?
N1 Pd1 Cl2 176.1(10) . . ?
N1 Pd1 N2 86.4(12) . . ?
Cl11 Pd6 Cl12 92.8(4) . . ?
N11 Pd6 Cl12 177.0(8) . . ?
N11 Pd6 Cl11 89.4(9) . . ?
N12 Pd6 Cl12 93.1(9) . . ?
N12 Pd6 Cl11 173.8(9) . . ?
N12 Pd6 N11 84.6(12) . . ?
Cl23 Pd12 Cl24 93.9(4) . . ?
N23 Pd12 Cl24 174.5(8) . . ?
N23 Pd12 Cl23 91.6(8) . . ?
N23 Pd12 N24 83.4(10) . . ?
N24 Pd12 Cl24 91.1(8) . . ?
N24 Pd12 Cl23 175.0(8) . . ?
Cl5 Pd3 Cl6 93.2(4) . . ?
N6 Pd3 Cl6 91.6(9) . . ?
N6 Pd3 Cl5 174.8(9) . . ?
N5 Pd3 Cl6 173.8(8) . . ?
N5 Pd3 Cl5 92.1(8) . . ?
N5 Pd3 N6 83.2(11) . . ?
Cl14 Pd7 Cl13 94.1(3) . . ?
N13 Pd7 Cl13 89.0(7) . . ?
N13 Pd7 Cl14 177.0(7) . . ?
N13 Pd7 N14 85.8(10) . . ?
N14 Pd7 Cl13 174.2(10) . . ?
N14 Pd7 Cl14 91.1(8) . . ?
Cl20 Pd10 Cl19 92.4(9) . . ?
N19 Pd10 Cl20 175.5(13) . . ?
N19 Pd10 Cl19 84.9(14) . . ?
N19 Pd10 N20 85.8(16) . . ?
N20 Pd10 Cl20 96.3(11) . . ?
N20 Pd10 Cl19 167.8(11) . . ?
Cl18 Pd9 Cl17 88.7(10) . . ?
N17 Pd9 Cl17 95.5(15) . . ?
N17 Pd9 Cl18 175.9(16) . . ?
N18 Pd9 Cl17 177.0(11) . . ?
N18 Pd9 Cl18 90.7(16) . . ?
N18 Pd9 N17 85(2) . . ?
Cl21 Pd11 Cl22 93.4(14) . . ?
N22 Pd11 Cl21 176(2) . . ?
N22 Pd11 Cl22 90(2) . . ?
N22 Pd11 N21 86(2) . . ?
N21 Pd11 Cl21 90.5(15) . . ?
N21 Pd11 Cl22 175.1(18) . . ?
C57 C62 N10 121(3) . . ?
C57 C62 C61 122(3) . . ?
C61 C62 N10 116(3) . . ?
C127 C132 C131 120.0 . . ?
C127 C132 N20 122(3) . . ?
C131 C132 N20 118(3) . . ?
C132 C127 N19 112(3) . . ?
C128 C127 C132 120.0 . . ?
C128 C127 N19 126(3) . . ?
C127 C128 H128 120.0 . . ?
C127 C128 C129 120.0 . . ?
C129 C128 H128 120.0 . . ?
C128 C129 H129 120.0 . . ?
C130 C129 C128 120.0 . . ?
C130 C129 H129 120.0 . . ?
C129 C130 H130 120.0 . . ?
C129 C130 C131 120.0 . . ?
C131 C130 H130 120.0 . . ?
C132 C131 H131 120.0 . . ?
C130 C131 C132 120.0 . . ?
C130 C131 H131 120.0 . . ?
Pd3 N6 H6 108.6 . . ?
C34 N6 Pd3 112(2) . . ?
C34 N6 H6 108.6 . . ?
C34 N6 C35 111(3) . . ?
C35 N6 Pd3 107(2) . . ?
C35 N6 H6 108.6 . . ?
Pd5 N9 H9A 104.9 . . ?
C57 N9 Pd5 112.1(18) . . ?
C57 N9 H9A 104.9 . . ?
C57 N9 C56 113(3) . . ?
C56 N9 Pd5 116(2) . . ?
C56 N9 H9A 104.9 . . ?
C53 C54 H54 121.3 . . ?
C55 C54 H54 121.3 . . ?
C55 C54 C53 117(3) . . ?
Pd1 N1 H1 105.7 . . ?
C1 N1 Pd1 109(2) . . ?
C1 N1 H1 105.7 . . ?
C42 N1 Pd1 116(2) . . ?
C42 N1 H1 105.7 . . ?
C42 N1 C1 114(3) . . ?
Pd1 N2 H2 113.0 . . ?
C6 N2 Pd1 93.4(14) . . ?
C6 N2 H2 113.0 . . ?
C6 N2 C7 120(3) . . ?
C7 N2 Pd1 101.7(13) . . ?
C7 N2 H2 113.0 . . ?
Pd3 N5 H5 105.1 . . ?
C29 N5 Pd3 110(2) . . ?
C29 N5 H5 105.1 . . ?
C29 N5 C28 112(3) . . ?
C28 N5 Pd3 118(2) . . ?
C28 N5 H5 105.1 . . ?
C39 C38 H38 116.1 . . ?
C39 C38 C37 128(4) . . ?
C37 C38 H38 116.1 . . ?
C54 C53 C56 116(3) . . ?
C54 C53 C52 120(3) . . ?
C52 C53 C56 124(3) . . ?
C62 C57 N9 116(3) . . ?
C62 C57 C58 122(3) . . ?
C58 C57 N9 122(3) . . ?
C44 C43 N7 126(3) . . ?
C48 C43 C44 121(3) . . ?
C48 C43 N7 113(3) . . ?
Pd12 N23 H23A 107.8 . . ?
C155 N23 Pd12 107.0(15) . . ?
C155 N23 H23A 107.8 . . ?
C155 N23 C154 115(2) . . ?
C154 N23 Pd12 111(2) . . ?
C154 N23 H23A 107.8 . . ?
Pd6 N11 H11 109.3 . . ?
C71 N11 Pd6 108.1(16) . . ?
C71 N11 H11 109.3 . . ?
C70 N11 Pd6 118(2) . . ?
C70 N11 H11 109.3 . . ?
C70 N11 C71 102(3) . . ?
C29 C34 N6 108(3) . . ?
C33 C34 N6 125(3) . . ?
C33 C34 C29 126(4) . . ?
Pd12 N24 H24 107.4 . . ?
C161 N24 Pd12 106(2) . . ?
C161 N24 H24 107.4 . . ?
C160 N24 Pd12 104.4(17) . . ?
C160 N24 H24 107.4 . . ?
C160 N24 C161 123(3) . . ?
H21A C21 H21B 107.6 . . ?
C24 C21 H21A 108.7 . . ?
C24 C21 H21B 108.7 . . ?
C24 C21 N4 114(2) . . ?
N4 C21 H21A 108.7 . . ?
N4 C21 H21B 108.7 . . ?
C50 C51 H51 123.7 . . ?
C52 C51 H51 123.7 . . ?
C52 C51 C50 113(3) . . ?
Pd6 N12 H12A 106.4 . . ?
C76 N12 Pd6 110.0(17) . . ?
C76 N12 H12A 106.4 . . ?
C76 N12 C77 117(3) . . ?
C77 N12 Pd6 110.3(17) . . ?
C77 N12 H12A 106.4 . . ?
Pd7 N13 H13C 107.5 . . ?
C85 N13 Pd7 105.1(17) . . ?
C85 N13 H13C 107.5 . . ?
C126 N13 Pd7 117(2) . . ?
C126 N13 H13C 107.5 . . ?
C126 N13 C85 112(3) . . ?
Pd2 N3 H3 109.0 . . ?
C15 N3 Pd2 100.1(13) . . ?
C15 N3 H3 109.0 . . ?
C14 N3 Pd2 116.3(19) . . ?
C14 N3 H3 109.0 . . ?
C14 N3 C15 113(2) . . ?
C21 C24 C22 121(3) . . ?
C26 C24 C21 117(3) . . ?
C26 C24 C22 121(3) . . ?
C29 C30 H30 118.4 . . ?
C31 C30 H30 118.4 . . ?
C31 C30 C29 123(4) . . ?
C65 C66 H66 120.0 . . ?
C65 C66 C67 120.0 . . ?
C67 C66 H66 120.0 . . ?
C66 C65 H65 120.0 . . ?
C64 C65 C66 120.0 . . ?
C64 C65 H65 120.0 . . ?
C65 C64 C69 120.0 . . ?
C65 C64 C63 125(2) . . ?
C69 C64 C63 115(2) . . ?
C64 C69 H69 120.0 . . ?
C68 C69 C64 120.0 . . ?
C68 C69 H69 120.0 . . ?
C69 C68 H68 120.0 . . ?
C69 C68 C67 120.0 . . ?
C67 C68 H68 120.0 . . ?
C66 C67 C70 114(2) . . ?
C68 C67 C66 120.0 . . ?
C68 C67 C70 126(2) . . ?
C24 C22 H22 122.1 . . ?
C23 C22 C24 116(3) . . ?
C23 C22 H22 122.1 . . ?
C41 C36 C35 119(3) . . ?
C41 C36 C37 126(3) . . ?
C37 C36 C35 115(4) . . ?
C2 C1 N1 125(2) . . ?
C2 C1 C6 120.0 . . ?
C6 C1 N1 115(2) . . ?
C1 C2 H2A 120.0 . . ?
C1 C2 C3 120.0 . . ?
C3 C2 H2A 120.0 . . ?
C2 C3 H3A 120.0 . . ?
C4 C3 C2 120.0 . . ?
C4 C3 H3A 120.0 . . ?
C3 C4 H4 120.0 . . ?
C5 C4 C3 120.0 . . ?
C5 C4 H4 120.0 . . ?
C4 C5 H5A 120.0 . . ?
C4 C5 C6 120.0 . . ?
C6 C5 H5A 120.0 . . ?
C1 C6 N2 132.0(19) . . ?
C5 C6 N2 107.3(19) . . ?
C5 C6 C1 120.0 . . ?
C24 C26 H26 122.2 . . ?
C24 C26 C27 116(3) . . ?
C27 C26 H26 122.2 . . ?
C20 C15 N3 124.2(16) . . ?
C20 C15 C16 120.0 . . ?
C16 C15 N3 115.4(16) . . ?
C15 C20 N4 115.9(15) . . ?
C19 C20 C15 120.0 . . ?
C19 C20 N4 123.8(15) . . ?
C20 C19 H19 120.0 . . ?
C20 C19 C18 120.0 . . ?
C18 C19 H19 120.0 . . ?
C19 C18 H18 120.0 . . ?
C19 C18 C17 120.0 . . ?
C17 C18 H18 120.0 . . ?
C18 C17 H17 120.0 . . ?
C16 C17 C18 120.0 . . ?
C16 C17 H17 120.0 . . ?
C15 C16 H16 120.0 . . ?
C17 C16 C15 120.0 . . ?
C17 C16 H16 120.0 . . ?
N6 C35 H35A 109.2 . . ?
N6 C35 H35B 109.2 . . ?
C36 C35 N6 112(2) . . ?
C36 C35 H35A 109.2 . . ?
C36 C35 H35B 109.2 . . ?
H35A C35 H35B 107.9 . . ?
Pd7 N14 H14 110.2 . . ?
C90 N14 Pd7 111.1(17) . . ?
C90 N14 H14 110.2 . . ?
C91 N14 Pd7 113(2) . . ?
C91 N14 H14 110.2 . . ?
C91 N14 C90 102(3) . . ?
C34 C29 N5 123(3) . . ?
C34 C29 C30 112(3) . . ?
C30 C29 N5 125(3) . . ?
C85 C90 N14 108(2) . . ?
C85 C90 C89 117(3) . . ?
C89 C90 N14 117(3) . . ?
C71 C76 N12 119.3(17) . . ?
C71 C76 C75 120.0 . . ?
C75 C76 N12 119.9(17) . . ?
C76 C71 N11 113.6(18) . . ?
C76 C71 C72 120.0 . . ?
C72 C71 N11 125.9(18) . . ?
C71 C72 H72 120.0 . . ?
C73 C72 C71 120.0 . . ?
C73 C72 H72 120.0 . . ?
C72 C73 H73 120.0 . . ?
C72 C73 C74 120.0 . . ?
C74 C73 H73 120.0 . . ?
C73 C74 H74 120.0 . . ?
C73 C74 C75 120.0 . . ?
C75 C74 H74 120.0 . . ?
C76 C75 H75 120.0 . . ?
C74 C75 C76 120.0 . . ?
C74 C75 H75 120.0 . . ?
C22 C23 H23 120.5 . . ?
C25 C23 C22 119(3) . . ?
C25 C23 H23 120.5 . . ?
C36 C41 H41 122.0 . . ?
C40 C41 C36 116(4) . . ?
C40 C41 H41 122.0 . . ?
N1 C42 H42A 109.0 . . ?
N1 C42 H42B 109.0 . . ?
N1 C42 C39 113(3) . . ?
H42A C42 H42B 107.8 . . ?
C39 C42 H42A 109.0 . . ?
C39 C42 H42B 109.0 . . ?
C34 C33 H33 122.0 . . ?
C34 C33 C32 116(3) . . ?
C32 C33 H33 122.0 . . ?
Pd5 N10 H10A 110.8 . . ?
C62 N10 Pd5 103.8(17) . . ?
C62 N10 H10A 110.8 . . ?
C63 N10 Pd5 111(2) . . ?
C63 N10 C62 110(3) . . ?
C63 N10 H10A 110.8 . . ?
N9 C56 H56A 109.7 . . ?
N9 C56 H56B 109.7 . . ?
C53 C56 N9 110(2) . . ?
C53 C56 H56A 109.7 . . ?
C53 C56 H56B 109.7 . . ?
H56A C56 H56B 108.2 . . ?
N24 C161 H16A 110.0 . . ?
N24 C161 H16B 110.0 . . ?
N24 C161 C162 109(3) . . ?
H16A C161 H16B 108.3 . . ?
C162 C161 H16A 110.0 . . ?
C162 C161 H16B 110.0 . . ?
C123 C124 H124 125.4 . . ?
C123 C124 C125 109(4) . . ?
C125 C124 H124 125.4 . . ?
C155 C160 N24 120.1(15) . . ?
C155 C160 C159 120.0 . . ?
C159 C160 N24 119.5(16) . . ?
C160 C155 N23 119.3(16) . . ?
C160 C155 C156 120.0 . . ?
C156 C155 N23 120.6(17) . . ?
C155 C156 H156 120.0 . . ?
C157 C156 C155 120.0 . . ?
C157 C156 H156 120.0 . . ?
C156 C157 H157 120.0 . . ?
C156 C157 C158 120.0 . . ?
C158 C157 H157 120.0 . . ?
C157 C158 H158 120.0 . . ?
C159 C158 C157 120.0 . . ?
C159 C158 H158 120.0 . . ?
C160 C159 H159 120.0 . . ?
C158 C159 C160 120.0 . . ?
C158 C159 H159 120.0 . . ?
N2 C7 H7A 112.3 . . ?
N2 C7 H7B 112.3 . . ?
H7A C7 H7B 109.9 . . ?
C8 C7 N2 97.1(19) . . ?
C8 C7 H7A 112.3 . . ?
C8 C7 H7B 112.3 . . ?
N11 C70 H70A 108.6 . . ?
N11 C70 H70B 108.6 . . ?
C67 C70 N11 114(3) . . ?
C67 C70 H70A 108.6 . . ?
C67 C70 H70B 108.6 . . ?
H70A C70 H70B 107.6 . . ?
C85 C86 H86 121.4 . . ?
C87 C86 H86 121.4 . . ?
C87 C86 C85 117(2) . . ?
Pd4 N8 H8 108.6 . . ?
C49 N8 Pd4 109.1(18) . . ?
C49 N8 H8 108.6 . . ?
C48 N8 Pd4 109.9(19) . . ?
C48 N8 H8 108.6 . . ?
C48 N8 C49 112(2) . . ?
C90 C85 N13 122(3) . . ?
C90 C85 C86 116(2) . . ?
C86 C85 N13 120(2) . . ?
Pd10 N19 H19A 109.7 . . ?
C127 N19 Pd10 114(3) . . ?
C127 N19 H19A 109.7 . . ?
C127 N19 C168 103(3) . . ?
C168 N19 Pd10 111(3) . . ?
C168 N19 H19A 109.7 . . ?
C38 C39 C42 123(4) . . ?
C38 C39 C40 119(4) . . ?
C40 C39 C42 119(4) . . ?
N14 C91 H91A 108.2 . . ?
N14 C91 H91B 108.2 . . ?
H91A C91 H91B 107.4 . . ?
C92 C91 N14 116.3(19) . . ?
C92 C91 H91A 108.2 . . ?
C92 C91 H91B 108.2 . . ?
C30 C31 H31 119.6 . . ?
C32 C31 C30 121(4) . . ?
C32 C31 H31 119.6 . . ?
C51 C50 C49 115(3) . . ?
C55 C50 C51 119(3) . . ?
C55 C50 C49 125(3) . . ?
C38 C37 C36 110(4) . . ?
C38 C37 H37 124.8 . . ?
C36 C37 H37 124.8 . . ?
C23 C25 C28 115(3) . . ?
C27 C25 C23 121(3) . . ?
C27 C25 C28 122(3) . . ?
H84A C84 H84B 108.2 . . ?
C80 C84 H84A 109.7 . . ?
C80 C84 H84B 109.7 . . ?
C80 C84 N7 110(2) . . ?
N7 C84 H84A 109.7 . . ?
N7 C84 H84B 109.7 . . ?
C41 C40 C39 121(4) . . ?
C41 C40 H40 119.4 . . ?
C39 C40 H40 119.4 . . ?
C86 C87 H87 117.8 . . ?
C86 C87 C88 124(3) . . ?
C88 C87 H87 117.8 . . ?
N12 C77 H77A 107.8 . . ?
N12 C77 H77B 107.8 . . ?
N12 C77 C78 118(2) . . ?
H77A C77 H77B 107.2 . . ?
C78 C77 H77A 107.8 . . ?
C78 C77 H77B 107.8 . . ?
C124 C123 C126 112(4) . . ?
C122 C123 C124 126(3) . . ?
C122 C123 C126 122(3) . . ?
C33 C32 H32 119.1 . . ?
C31 C32 C33 122(4) . . ?
C31 C32 H32 119.1 . . ?
Pd9 N17 H17A 106.2 . . ?
C112 N17 Pd9 127(4) . . ?
C112 N17 H17A 106.2 . . ?
C112 N17 C113 108(4) . . ?
C113 N17 Pd9 102(3) . . ?
C113 N17 H17A 106.2 . . ?
N8 C49 H49A 109.8 . . ?
N8 C49 H49B 109.8 . . ?
C50 C49 N8 109(2) . . ?
C50 C49 H49A 109.8 . . ?
C50 C49 H49B 109.8 . . ?
H49A C49 H49B 108.3 . . ?
C124 C125 H125 117.9 . . ?
C120 C125 C124 124(3) . . ?
C120 C125 H125 117.9 . . ?
C53 C52 H52 116.8 . . ?
C51 C52 C53 126(4) . . ?
C51 C52 H52 116.8 . . ?
C58 C59 H59 123.1 . . ?
C60 C59 H59 123.1 . . ?
C60 C59 C58 114(4) . . ?
C165 C164 H164 120.0 . . ?
C165 C164 C163 120.0 . . ?
C163 C164 H164 120.0 . . ?
C164 C165 C166 120.0 . . ?
C164 C165 C168 120(3) . . ?
C166 C165 C168 119(3) . . ?
C165 C166 H166 120.0 . . ?
C167 C166 C165 120.0 . . ?
C167 C166 H166 120.0 . . ?
C166 C167 H167 120.0 . . ?
C166 C167 C162 120.0 . . ?
C162 C167 H167 120.0 . . ?
C167 C162 C161 117.9(19) . . ?
C163 C162 C161 122.1(19) . . ?
C163 C162 C167 120.0 . . ?
C164 C163 H163 120.0 . . ?
C162 C163 C164 120.0 . . ?
C162 C163 H163 120.0 . . ?
C57 C58 C59 116(3) . . ?
C57 C58 H58 122.1 . . ?
C59 C58 H58 122.1 . . ?
C13 C12 H12 120.0 . . ?
C13 C12 C11 120.0 . . ?
C11 C12 H12 120.0 . . ?
C12 C13 H13 120.0 . . ?
C8 C13 C12 120.0 . . ?
C8 C13 H13 120.0 . . ?
C13 C8 C7 125.8(19) . . ?
C13 C8 C9 120.0 . . ?
C9 C8 C7 114.0(19) . . ?
C8 C9 H9 120.0 . . ?
C10 C9 C8 120.0 . . ?
C10 C9 H9 120.0 . . ?
C9 C10 H10 120.0 . . ?
C9 C10 C11 120.0 . . ?
C11 C10 H10 120.0 . . ?
C12 C11 C14 120.1(17) . . ?
C10 C11 C12 120.0 . . ?
C10 C11 C14 119.9(17) . . ?
N5 C28 C25 111(2) . . ?
N5 C28 H28A 109.3 . . ?
N5 C28 H28B 109.3 . . ?
C25 C28 H28A 109.3 . . ?
C25 C28 H28B 109.3 . . ?
H28A C28 H28B 108.0 . . ?
Pd9 N18 H18A 104.0 . . ?
C119 N18 Pd9 121(4) . . ?
C119 N18 H18A 104.0 . . ?
C119 N18 C118 114(4) . . ?
C118 N18 Pd9 107(3) . . ?
C118 N18 H18A 104.0 . . ?
C59 C60 H60 116.0 . . ?
C61 C60 C59 128(4) . . ?
C61 C60 H60 116.0 . . ?
C43 C44 H44 121.8 . . ?
C45 C44 C43 116(4) . . ?
C45 C44 H44 121.8 . . ?
C81 C79 H79 120.0 . . ?
C81 C79 C78 120.0 . . ?
C78 C79 H79 120.0 . . ?
C79 C81 H81 120.0 . . ?
C80 C81 C79 120.0 . . ?
C80 C81 H81 120.0 . . ?
C81 C80 C84 119.1(19) . . ?
C81 C80 C83 120.0 . . ?
C83 C80 C84 120.9(19) . . ?
C80 C83 H83 120.0 . . ?
C82 C83 C80 120.0 . . ?
C82 C83 H83 120.0 . . ?
C83 C82 H82 120.0 . . ?
C78 C82 C83 120.0 . . ?
C78 C82 H82 120.0 . . ?
C79 C78 C77 122.8(17) . . ?
C82 C78 C77 117.1(16) . . ?
C82 C78 C79 120.0 . . ?
C62 C61 H61 121.6 . . ?
C60 C61 C62 117(4) . . ?
C60 C61 H61 121.6 . . ?
C45 C46 H46 119.7 . . ?
C47 C46 H46 119.7 . . ?
C47 C46 C45 121(4) . . ?
C87 C88 H88 123.6 . . ?
C89 C88 C87 113(3) . . ?
C89 C88 H88 123.6 . . ?
Pd10 N20 H20 106.0 . . ?
C132 N20 Pd10 105(2) . . ?
C132 N20 H20 106.0 . . ?
C133 N20 Pd10 126(3) . . ?
C133 N20 C132 107(3) . . ?
C133 N20 H20 106.0 . . ?
C26 C27 H27 117.1 . . ?
C25 C27 C26 126(3) . . ?
C25 C27 H27 117.1 . . ?
C123 C122 H122 119.9 . . ?
C121 C122 C123 120(4) . . ?
C121 C122 H122 119.9 . . ?
Pd11 N22 H22A 107.7 . . ?
C146 N22 Pd11 109(4) . . ?
C146 N22 H22A 107.7 . . ?
C146 N22 C147 110(4) . . ?
C147 N22 Pd11 114(3) . . ?
C147 N22 H22A 107.7 . . ?
C44 C45 C46 122(4) . . ?
C44 C45 H45 119.0 . . ?
C46 C45 H45 119.0 . . ?
C148 C149 H149 120.0 . . ?
C148 C149 C150 120.0 . . ?
C150 C149 H149 120.0 . . ?
C149 C148 C153 120.0 . . ?
C149 C148 C147 123(3) . . ?
C153 C148 C147 117(3) . . ?
C148 C153 H153 120.0 . . ?
C148 C153 C152 120.0 . . ?
C152 C153 H153 120.0 . . ?
C153 C152 H152 120.0 . . ?
C153 C152 C151 120.0 . . ?
C151 C152 H152 120.0 . . ?
C152 C151 C154 119.9(6) . . ?
C150 C151 C152 120.0 . . ?
C150 C151 C154 120.1(6) . . ?
C149 C150 H150 120.0 . . ?
C151 C150 C149 120.0 . . ?
C151 C150 H150 120.0 . . ?
N3 C14 C11 115(2) . . ?
N3 C14 H14A 108.5 . . ?
N3 C14 H14B 108.5 . . ?
C11 C14 H14A 108.5 . . ?
C11 C14 H14B 108.5 . . ?
H14A C14 H14B 107.5 . . ?
N23 C154 H15A 107.9 . . ?
N23 C154 H15B 107.9 . . ?
C151 C154 N23 117.7(17) . . ?
C151 C154 H15A 107.9 . . ?
C151 C154 H15B 107.9 . . ?
H15A C154 H15B 107.2 . . ?
N18 C119 H11A 107.6 . . ?
N18 C119 H11B 107.6 . . ?
N18 C119 C120 119(4) . . ?
H11A C119 H11B 107.0 . . ?
C120 C119 H11A 107.6 . . ?
C120 C119 H11B 107.6 . . ?
C64 C63 H63A 108.2 . . ?
C64 C63 H63B 108.2 . . ?
N10 C63 C64 117(2) . . ?
N10 C63 H63A 108.2 . . ?
N10 C63 H63B 108.2 . . ?
H63A C63 H63B 107.3 . . ?
C97 C92 C91 115(3) . . ?
C97 C92 C93 120.0 . . ?
C93 C92 C91 125(3) . . ?
C92 C97 H97 120.0 . . ?
C96 C97 C92 120.0 . . ?
C96 C97 H97 120.0 . . ?
C97 C96 H96 120.0 . . ?
C97 C96 C95 120.0 . . ?
C95 C96 H96 120.0 . . ?
C96 C95 C94 120.0 . . ?
C96 C95 C98 117(4) . . ?
C94 C95 C98 123(4) . . ?
C95 C94 H94 120.0 . . ?
C93 C94 C95 120.0 . . ?
C93 C94 H94 120.0 . . ?
C92 C93 H93 120.0 . . ?
C94 C93 C92 120.0 . . ?
C94 C93 H93 120.0 . . ?
C122 C121 H121 119.1 . . ?
C122 C121 C120 122(4) . . ?
C120 C121 H121 119.1 . . ?
N13 C126 C123 116(3) . . ?
N13 C126 H12B 108.2 . . ?
N13 C126 H12C 108.2 . . ?
C123 C126 H12B 108.2 . . ?
C123 C126 H12C 108.2 . . ?
H12B C126 H12C 107.4 . . ?
C119 C120 C125 116(4) . . ?
C121 C120 C125 119(3) . . ?
C121 C120 C119 125(4) . . ?
C146 C141 C142 120.0 . . ?
C146 C141 N21 111(4) . . ?
C142 C141 N21 128(4) . . ?
C141 C146 N22 118(4) . . ?
C141 C146 C145 120.0 . . ?
C145 C146 N22 122(4) . . ?
C146 C145 H145 120.0 . . ?
C146 C145 C144 120.0 . . ?
C144 C145 H145 120.0 . . ?
C145 C144 H144 120.0 . . ?
C143 C144 C145 120.0 . . ?
C143 C144 H144 120.0 . . ?
C144 C143 H143 120.0 . . ?
C144 C143 C142 120.0 . . ?
C142 C143 H143 120.0 . . ?
C141 C142 H142 120.0 . . ?
C143 C142 C141 120.0 . . ?
C143 C142 H142 120.0 . . ?
C43 C48 C47 115(3) . . ?
N8 C48 C43 118(3) . . ?
N8 C48 C47 127(3) . . ?
N17 C112 H11C 110.9 . . ?
N17 C112 H11D 110.9 . . ?
N17 C112 C109 104(5) . . ?
H11C C112 H11D 108.9 . . ?
C109 C112 H11C 110.9 . . ?
C109 C112 H11D 110.9 . . ?
H14C C140 H14D 107.7 . . ?
C137 C140 H14C 108.8 . . ?
C137 C140 H14D 108.8 . . ?
N21 C140 H14C 108.8 . . ?
N21 C140 H14D 108.8 . . ?
N21 C140 C137 114(5) . . ?
N19 C168 H16C 109.6 . . ?
N19 C168 H16D 109.6 . . ?
C165 C168 N19 110(4) . . ?
C165 C168 H16C 109.6 . . ?
C165 C168 H16D 109.6 . . ?
H16C C168 H16D 108.1 . . ?
C90 C89 H89 118.9 . . ?
C88 C89 C90 122(4) . . ?
C88 C89 H89 118.9 . . ?
N20 C133 H13A 109.3 . . ?
N20 C133 H13B 109.3 . . ?
H13A C133 H13B 108.0 . . ?
C134 C133 N20 112(3) . . ?
C134 C133 H13A 109.3 . . ?
C134 C133 H13B 109.3 . . ?
Pd2 N4 H4A 106.0 . . ?
C21 N4 Pd2 116.5(16) . . ?
C21 N4 C20 116(2) . . ?
C21 N4 H4A 106.0 . . ?
C20 N4 Pd2 105.5(14) . . ?
C20 N4 H4A 106.0 . . ?
N22 C147 H14E 108.3 . . ?
N22 C147 H14F 108.3 . . ?
C148 C147 N22 116(2) . . ?
C148 C147 H14E 108.3 . . ?
C148 C147 H14F 108.3 . . ?
H14E C147 H14F 107.4 . . ?
C46 C47 C48 125(3) . . ?
C46 C47 H47 117.7 . . ?
C48 C47 H47 117.7 . . ?
Cl16 Pd8 Cl15 97.4(14) . . ?
N15 Pd8 Cl16 177.3(18) . . ?
N15 Pd8 Cl15 84(2) . . ?
N15 Pd8 N16 85(3) . . ?
N16 Pd8 Cl16 93.1(19) . . ?
N16 Pd8 Cl15 169(2) . . ?
C95 C98 H98A 107.6 . . ?
C95 C98 H98B 107.6 . . ?
C95 C98 N15 119(4) . . ?
H98A C98 H98B 107.0 . . ?
N15 C98 H98A 107.6 . . ?
N15 C98 H98B 107.6 . . ?
C54 C55 H55 117.9 . . ?
C50 C55 C54 124(4) . . ?
C50 C55 H55 117.9 . . ?
Pd8 N15 H15 106.2 . . ?
C98 N15 Pd8 116(3) . . ?
C98 N15 H15 106.2 . . ?
C98 N15 C99 115(5) . . ?
C99 N15 Pd8 107(4) . . ?
C99 N15 H15 106.2 . . ?
C107 C106 C111 120.0 . . ?
C107 C106 C105 121(4) . . ?
C111 C106 C105 119(4) . . ?
C106 C107 H107 120.0 . . ?
C106 C107 C108 120.0 . . ?
C108 C107 H107 120.0 . . ?
C107 C108 H108 120.0 . . ?
C107 C108 C109 120.0 . . ?
C109 C108 H108 120.0 . . ?
C108 C109 C112 125(3) . . ?
C108 C109 C110 120.0 . . ?
C110 C109 C112 115(3) . . ?
C109 C110 H110 120.0 . . ?
C111 C110 C109 120.0 . . ?
C111 C110 H110 120.0 . . ?
C106 C111 H111 120.0 . . ?
C110 C111 C106 120.0 . . ?
C110 C111 H111 120.0 . . ?
C106 C105 H10B 110.1 . . ?
C106 C105 H10C 110.1 . . ?
H10B C105 H10C 108.4 . . ?
N16 C105 C106 108(6) . . ?
N16 C105 H10B 110.1 . . ?
N16 C105 H10C 110.1 . . ?
Pd8 N16 H16E 104.8 . . ?
C105 N16 Pd8 114(5) . . ?
C105 N16 H16E 104.8 . . ?
C105 N16 C104 120(5) . . ?
C104 N16 Pd8 106(4) . . ?
C104 N16 H16E 104.8 . . ?
C118 C113 N17 119(3) . . ?
C118 C113 C114 120.0 . . ?
C114 C113 N17 121(3) . . ?
C113 C118 N18 116(3) . . ?
C117 C118 N18 124(3) . . ?
C117 C118 C113 120.0 . . ?
C118 C117 H117 120.0 . . ?
C118 C117 C116 120.0 . . ?
C116 C117 H117 120.0 . . ?
C117 C116 H116 120.0 . . ?
C115 C116 C117 120.0 . . ?
C115 C116 H116 120.0 . . ?
C116 C115 H115 120.0 . . ?
C116 C115 C114 120.0 . . ?
C114 C115 H115 120.0 . . ?
C113 C114 H114 120.0 . . ?
C115 C114 C113 120.0 . . ?
C115 C114 H114 120.0 . . ?
C101 C100 H100 120.0 . . ?
C101 C100 C99 120.00(7) . . ?
C99 C100 H100 120.0 . . ?
C100 C101 H101 120.0 . . ?
C100 C101 C102 120.00(7) . . ?
C102 C101 H101 120.0 . . ?
C101 C102 H102 120.0 . . ?
C103 C102 C101 120.0 . . ?
C103 C102 H102 120.0 . . ?
C102 C103 H103 120.0 . . ?
C104 C103 C102 120.00(7) . . ?
C104 C103 H103 120.0 . . ?
C103 C104 N16 120(4) . . ?
C99 C104 N16 120(4) . . ?
C99 C104 C103 120.00(8) . . ?
C100 C99 N15 124(5) . . ?
C104 C99 N15 116(5) . . ?
C104 C99 C100 120.0 . . ?
C138 C137 C140 125(4) . . ?
C138 C137 C136 120.0 . . ?
C136 C137 C140 115(4) . . ?
C137 C138 H138 120.0 . . ?
C139 C138 C137 120.0 . . ?
C139 C138 H138 120.0 . . ?
C138 C139 H139 120.0 . . ?
C134 C139 C138 120.0 . . ?
C134 C139 H139 120.0 . . ?
C139 C134 C133 128(4) . . ?
C135 C134 C133 112(4) . . ?
C135 C134 C139 120.0 . . ?
C134 C135 H135 120.0 . . ?
C134 C135 C136 120.0 . . ?
C136 C135 H135 120.0 . . ?
C137 C136 H136 120.0 . . ?
C135 C136 C137 120.0 . . ?
C135 C136 H136 120.0 . . ?
N1G C11G C12G 170(3) . . ?
Pd4 N7 H7 105.1 . . ?
C43 N7 Pd4 111.7(19) . . ?
C43 N7 C84 107(2) . . ?
C43 N7 H7 105.1 . . ?
C84 N7 Pd4 121(2) . . ?
C84 N7 H7 105.1 . . ?
H10D C10G H10E 111.2 . . ?
C6G C10G H10D 114.0 . . ?
C6G C10G H10E 114.0 . . ?
C6G C10G C3G 87.8(19) . . ?
C6G C10G O3H 140(5) . . ?
C3G C10G H10D 114.0 . . ?
C3G C10G H10E 114.0 . . ?
C3G C10G O3H 53(4) . . ?
O3H C10G H10D 81.1 . . ?
O3H C10G H10E 91.3 . . ?
C5G C4G C6G 101(4) . . ?
C5G C4G C3G 102(4) . . ?
C5G C4G C9G 102(5) . . ?
C6G C4G C3G 88.2(19) . . ?
C6G C4G C9G 136(5) . . ?
C3G C4G C9G 122(4) . . ?
C11G C12G H12D 109.5 . . ?
C11G C12G H12E 109.5 . . ?
C11G C12G H12F 109.5 . . ?
H12D C12G H12E 109.5 . . ?
H12D C12G H12F 109.5 . . ?
H12E C12G H12F 109.5 . . ?
C4G C5G H5GA 109.5 . . ?
C4G C5G H5GB 109.5 . . ?
C4G C5G H5GC 109.5 . . ?
H5GA C5G H5GB 109.5 . . ?
H5GA C5G H5GC 109.5 . . ?
H5GB C5G H5GC 109.5 . . ?
C10G C6G H6G 118.7 . . ?
C10G C6G C7G 113(6) . . ?
C4G C6G C10G 89(2) . . ?
C4G C6G H6G 118.7 . . ?
C4G C6G C7G 93(5) . . ?
C7G C6G H6G 118.7 . . ?
C10G C3G H3G 117.9 . . ?
C10G C3G O3H 77(6) . . ?
C4G C3G C10G 89(2) . . ?
C4G C3G H3G 117.9 . . ?
C4G C3G O3H 161(6) . . ?
C2G C3G C10G 103(5) . . ?
C2G C3G C4G 107(4) . . ?
C2G C3G H3G 117.9 . . ?
C2G C3G O3H 88(6) . . ?
O3H C3G H3G 61.2 . . ?
C4G C9G H9GA 109.5 . . ?
C4G C9G H9GB 109.5 . . ?
C4G C9G H9GC 109.5 . . ?
H9GA C9G H9GB 109.5 . . ?
H9GA C9G H9GC 109.5 . . ?
H9GB C9G H9GC 109.5 . . ?
C3G C2G C8G 112(5) . . ?
C1G C2G C3G 129(5) . . ?
C1G C2G C8G 119(5) . . ?
C6G C7G H7GA 110.4 . . ?
C6G C7G H7GB 110.4 . . ?
H7GA C7G H7GB 108.6 . . ?
C8G C7G C6G 107(5) . . ?
C8G C7G H7GA 110.4 . . ?
C8G C7G H7GB 110.4 . . ?
C2G C8G C7G 108(5) . . ?
C2G C8G H8GA 110.1 . . ?
C2G C8G H8GB 110.1 . . ?
C7G C8G H8GA 110.1 . . ?
C7G C8G H8GB 110.1 . . ?
H8GA C8G H8GB 108.4 . . ?
Pd11 N21 H21 106.7 . . ?
C141 N21 Pd11 112(3) . . ?
C141 N21 C140 109(5) . . ?
C141 N21 H21 106.7 . . ?
C140 N21 Pd11 114(4) . . ?
C140 N21 H21 106.7 . . ?
C2G C1G H1GA 120.0 . . ?
C2G C1G H1GB 120.0 . . ?
H1GA C1G H1GB 120.0 . . ?
C3G O3H C10G 50(4) . . ?

loop_
_geom_bond_atom_site_label_1
_geom_bond_atom_site_label_2
_geom_bond_distance
_geom_bond_site_symmetry_2
_geom_bond_publ_flag
Pd2 Cl3 2.311(6) . ?
Pd2 Cl4 2.331(8) . ?
Pd2 N3 2.13(2) . ?
Pd2 N4 2.02(2) . ?
Pd4 Cl8 2.290(12) . ?
Pd4 Cl7 2.316(6) . ?
Pd4 N8 2.03(2) . ?
Pd4 N7 1.97(2) . ?
Pd5 Cl9 2.258(10) . ?
Pd5 Cl10 2.282(10) . ?
Pd5 N9 2.03(3) . ?
Pd5 N10 2.02(3) . ?
Pd1 Cl1 2.318(8) . ?
Pd1 Cl2 2.244(11) . ?
Pd1 N1 2.09(4) . ?
Pd1 N2 2.328(17) . ?
Pd6 Cl12 2.320(11) . ?
Pd6 Cl11 2.310(8) . ?
Pd6 N11 2.05(3) . ?
Pd6 N12 2.00(3) . ?
Pd12 Cl24 2.299(9) . ?
Pd12 Cl23 2.299(9) . ?
Pd12 N23 2.05(3) . ?
Pd12 N24 2.17(3) . ?
Pd3 Cl6 2.294(11) . ?
Pd3 Cl5 2.280(10) . ?
Pd3 N6 2.02(3) . ?
Pd3 N5 2.01(3) . ?
Pd7 Cl13 2.303(9) . ?
Pd7 Cl14 2.276(8) . ?
Pd7 N13 1.99(2) . ?
Pd7 N14 2.05(3) . ?
Pd10 Cl20 2.26(2) . ?
Pd10 N19 1.97(5) . ?
Pd10 Cl19 2.29(2) . ?
Pd10 N20 2.11(5) . ?
Pd9 Cl17 2.31(2) . ?
Pd9 Cl18 2.28(2) . ?
Pd9 N17 2.07(6) . ?
Pd9 N18 1.99(5) . ?
Pd11 Cl21 2.24(3) . ?
Pd11 Cl22 2.39(3) . ?
Pd11 N22 1.92(6) . ?
Pd11 N21 2.03(3) . ?
C62 C57 1.29(4) . ?
C62 N10 1.61(5) . ?
C62 C61 1.39(5) . ?
C132 C127 1.3900 . ?
C132 C131 1.3900 . ?
C132 N20 1.53(3) . ?
C127 C128 1.3900 . ?
C127 N19 1.55(5) . ?
C128 H128 0.9500 . ?
C128 C129 1.3900 . ?
C129 H129 0.9500 . ?
C129 C130 1.3900 . ?
C130 H130 0.9500 . ?
C130 C131 1.3900 . ?
C131 H131 0.9500 . ?
N6 H6 1.0000 . ?
N6 C34 1.55(5) . ?
N6 C35 1.56(4) . ?
N9 H9A 1.0000 . ?
N9 C57 1.44(5) . ?
N9 C56 1.54(3) . ?
C54 H54 0.9500 . ?
C54 C53 1.39(5) . ?
C54 C55 1.38(4) . ?
N1 H1 1.0000 . ?
N1 C1 1.49(4) . ?
N1 C42 1.44(4) . ?
N2 H2 1.0000 . ?
N2 C6 1.49(2) . ?
N2 C7 1.50(2) . ?
N5 H5 1.0000 . ?
N5 C29 1.43(5) . ?
N5 C28 1.48(4) . ?
C38 H38 0.9500 . ?
C38 C39 1.26(5) . ?
C38 C37 1.42(5) . ?
C53 C56 1.54(3) . ?
C53 C52 1.40(5) . ?
C57 C58 1.41(5) . ?
C43 C44 1.42(5) . ?
C43 C48 1.41(5) . ?
C43 N7 1.51(2) . ?
N23 H23A 1.0000 . ?
N23 C155 1.45(3) . ?
N23 C154 1.54(2) . ?
N11 H11 1.0000 . ?
N11 C71 1.54(4) . ?
N11 C70 1.53(4) . ?
C34 C29 1.40(5) . ?
C34 C33 1.28(5) . ?
N24 H24 1.0000 . ?
N24 C161 1.41(5) . ?
N24 C160 1.39(3) . ?
C21 H21A 0.9900 . ?
C21 H21B 0.9900 . ?
C21 C24 1.46(4) . ?
C21 N4 1.49(4) . ?
C51 H51 0.9500 . ?
C51 C50 1.50(5) . ?
C51 C52 1.38(4) . ?
N12 H12A 1.0000 . ?
N12 C76 1.41(3) . ?
N12 C77 1.54(4) . ?
N13 H13C 1.0000 . ?
N13 C85 1.49(4) . ?
N13 C126 1.49(5) . ?
N3 H3 1.0000 . ?
N3 C15 1.49(3) . ?
N3 C14 1.44(3) . ?
C24 C22 1.48(4) . ?
C24 C26 1.32(4) . ?
C30 H30 0.9500 . ?
C30 C29 1.42(5) . ?
C30 C31 1.34(5) . ?
C66 H66 0.9500 . ?
C66 C65 1.3900 . ?
C66 C67 1.3900 . ?
C65 H65 0.9500 . ?
C65 C64 1.3900 . ?
C64 C69 1.3900 . ?
C64 C63 1.51(4) . ?
C69 H69 0.9500 . ?
C69 C68 1.3900 . ?
C68 H68 0.9500 . ?
C68 C67 1.3900 . ?
C67 C70 1.44(4) . ?
C22 H22 0.9500 . ?
C22 C23 1.43(4) . ?
C36 C35 1.53(5) . ?
C36 C41 1.41(6) . ?
C36 C37 1.46(6) . ?
C1 C2 1.3900 . ?
C1 C6 1.3900 . ?
C2 H2A 0.9500 . ?
C2 C3 1.3900 . ?
C3 H3A 0.9500 . ?
C3 C4 1.3900 . ?
C4 H4 0.9500 . ?
C4 C5 1.3900 . ?
C5 H5A 0.9500 . ?
C5 C6 1.3900 . ?
C26 H26 0.9500 . ?
C26 C27 1.40(4) . ?
C15 C20 1.3900 . ?
C15 C16 1.3900 . ?
C20 C19 1.3900 . ?
C20 N4 1.49(3) . ?
C19 H19 0.9500 . ?
C19 C18 1.3900 . ?
C18 H18 0.9500 . ?
C18 C17 1.3900 . ?
C17 H17 0.9500 . ?
C17 C16 1.3900 . ?
C16 H16 0.9500 . ?
C35 H35A 0.9900 . ?
C35 H35B 0.9900 . ?
N14 H14 1.0000 . ?
N14 C90 1.54(4) . ?
N14 C91 1.51(2) . ?
C90 C85 1.38(4) . ?
C90 C89 1.39(5) . ?
C76 C71 1.3900 . ?
C76 C75 1.3900 . ?
C71 C72 1.3900 . ?
C72 H72 0.9500 . ?
C72 C73 1.3900 . ?
C73 H73 0.9500 . ?
C73 C74 1.3900 . ?
C74 H74 0.9500 . ?
C74 C75 1.3900 . ?
C75 H75 0.9500 . ?
C23 H23 0.9500 . ?
C23 C25 1.32(5) . ?
C41 H41 0.9500 . ?
C41 C40 1.35(6) . ?
C42 H42A 0.9900 . ?
C42 H42B 0.9900 . ?
C42 C39 1.53(5) . ?
C33 H33 0.9500 . ?
C33 C32 1.45(5) . ?
N10 H10A 1.0000 . ?
N10 C63 1.49(3) . ?
C56 H56A 0.9900 . ?
C56 H56B 0.9900 . ?
C161 H16A 0.9900 . ?
C161 H16B 0.9900 . ?
C161 C162 1.58(4) . ?
C124 H124 0.9500 . ?
C124 C123 1.47(5) . ?
C124 C125 1.50(5) . ?
C160 C155 1.3900 . ?
C160 C159 1.3900 . ?
C155 C156 1.3900 . ?
C156 H156 0.9500 . ?
C156 C157 1.3900 . ?
C157 H157 0.9500 . ?
C157 C158 1.3900 . ?
C158 H158 0.9500 . ?
C158 C159 1.3900 . ?
C159 H159 0.9500 . ?
C7 H7A 0.9900 . ?
C7 H7B 0.9900 . ?
C7 C8 1.48(2) . ?
C70 H70A 0.9900 . ?
C70 H70B 0.9900 . ?
C86 H86 0.9500 . ?
C86 C85 1.46(4) . ?
C86 C87 1.40(4) . ?
N8 H8 1.0000 . ?
N8 C49 1.62(4) . ?
N8 C48 1.41(5) . ?
N19 H19A 1.0000 . ?
N19 C168 1.71(7) . ?
C39 C40 1.49(6) . ?
C91 H91A 0.9900 . ?
C91 H91B 0.9900 . ?
C91 C92 1.43(3) . ?
C31 H31 0.9500 . ?
C31 C32 1.24(5) . ?
C50 C49 1.52(4) . ?
C50 C55 1.38(5) . ?
C37 H37 0.9500 . ?
C25 C28 1.53(4) . ?
C25 C27 1.28(5) . ?
C84 H84A 0.9900 . ?
C84 H84B 0.9900 . ?
C84 C80 1.49(2) . ?
C84 N7 1.52(2) . ?
C40 H40 0.9500 . ?
C87 H87 0.9500 . ?
C87 C88 1.41(5) . ?
C77 H77A 0.9900 . ?
C77 H77B 0.9900 . ?
C77 C78 1.54(3) . ?
C123 C122 1.43(6) . ?
C123 C126 1.50(5) . ?
C32 H32 0.9500 . ?
N17 H17A 1.0000 . ?
N17 C112 1.50(7) . ?
N17 C113 1.51(6) . ?
C49 H49A 0.9900 . ?
C49 H49B 0.9900 . ?
C125 H125 0.9500 . ?
C125 C120 1.45(6) . ?
C52 H52 0.9500 . ?
C59 H59 0.9500 . ?
C59 C58 1.49(5) . ?
C59 C60 1.37(5) . ?
C164 H164 0.9500 . ?
C164 C165 1.3900 . ?
C164 C163 1.3900 . ?
C165 C166 1.3900 . ?
C165 C168 1.50(5) . ?
C166 H166 0.9500 . ?
C166 C167 1.3900 . ?
C167 H167 0.9500 . ?
C167 C162 1.3900 . ?
C162 C163 1.3900 . ?
C163 H163 0.9500 . ?
C58 H58 0.9500 . ?
C12 H12 0.9500 . ?
C12 C13 1.3900 . ?
C12 C11 1.3900 . ?
C13 H13 0.9500 . ?
C13 C8 1.3900 . ?
C8 C9 1.3900 . ?
C9 H9 0.9500 . ?
C9 C10 1.3900 . ?
C10 H10 0.9500 . ?
C10 C11 1.3900 . ?
C11 C14 1.56(3) . ?
C28 H28A 0.9900 . ?
C28 H28B 0.9900 . ?
N18 H18A 1.0000 . ?
N18 C119 1.38(6) . ?
N18 C118 1.43(6) . ?
C60 H60 0.9500 . ?
C60 C61 1.27(6) . ?
C44 H44 0.9500 . ?
C44 C45 1.39(5) . ?
C79 H79 0.9500 . ?
C79 C81 1.3900 . ?
C79 C78 1.3900 . ?
C81 H81 0.9500 . ?
C81 C80 1.3900 . ?
C80 C83 1.3900 . ?
C83 H83 0.9500 . ?
C83 C82 1.3900 . ?
C82 H82 0.9500 . ?
C82 C78 1.3900 . ?
C61 H61 0.9500 . ?
C46 H46 0.9500 . ?
C46 C45 1.39(6) . ?
C46 C47 1.23(5) . ?
C88 H88 0.9500 . ?
C88 C89 1.38(5) . ?
N20 H20 1.0000 . ?
N20 C133 1.48(3) . ?
C27 H27 0.9500 . ?
C122 H122 0.9500 . ?
C122 C121 1.35(5) . ?
N22 H22A 1.0000 . ?
N22 C146 1.55(6) . ?
N22 C147 1.68(5) . ?
C45 H45 0.9500 . ?
C149 H149 0.9500 . ?
C149 C148 1.3900 . ?
C149 C150 1.3900 . ?
C148 C153 1.3900 . ?
C148 C147 1.49(3) . ?
C153 H153 0.9500 . ?
C153 C152 1.3900 . ?
C152 H152 0.9500 . ?
C152 C151 1.3900 . ?
C151 C150 1.3900 . ?
C151 C154 1.44(2) . ?
C150 H150 0.9500 . ?
C14 H14A 0.9900 . ?
C14 H14B 0.9900 . ?
C154 H15A 0.9900 . ?
C154 H15B 0.9900 . ?
C119 H11A 0.9900 . ?
C119 H11B 0.9900 . ?
C119 C120 1.42(3) . ?
C63 H63A 0.9900 . ?
C63 H63B 0.9900 . ?
C92 C97 1.3900 . ?
C92 C93 1.3900 . ?
C97 H97 0.9500 . ?
C97 C96 1.3900 . ?
C96 H96 0.9500 . ?
C96 C95 1.3900 . ?
C95 C94 1.3900 . ?
C95 C98 1.41(3) . ?
C94 H94 0.9500 . ?
C94 C93 1.3900 . ?
C93 H93 0.9500 . ?
C121 H121 0.9500 . ?
C121 C120 1.40(6) . ?
C126 H12B 0.9900 . ?
C126 H12C 0.9900 . ?
C141 C146 1.3900 . ?
C141 C142 1.3900 . ?
C141 N21 1.50(3) . ?
C146 C145 1.3900 . ?
C145 H145 0.9500 . ?
C145 C144 1.3900 . ?
C144 H144 0.9500 . ?
C144 C143 1.3900 . ?
C143 H143 0.9500 . ?
C143 C142 1.3900 . ?
C142 H142 0.9500 . ?
C48 C47 1.45(4) . ?
C112 H11C 0.9900 . ?
C112 H11D 0.9900 . ?
C112 C109 1.53(6) . ?
C140 H14C 0.9900 . ?
C140 H14D 0.9900 . ?
C140 C137 1.63(7) . ?
C140 N21 1.50(3) . ?
C168 H16C 0.9900 . ?
C168 H16D 0.9900 . ?
C89 H89 0.9500 . ?
C133 H13A 0.9900 . ?
C133 H13B 0.9900 . ?
C133 C134 1.42(3) . ?
N4 H4A 1.0000 . ?
C147 H14E 0.9900 . ?
C147 H14F 0.9900 . ?
C47 H47 0.9500 . ?
Pd8 Cl16 2.28(2) . ?
Pd8 Cl15 2.34(3) . ?
Pd8 N15 2.07(6) . ?
Pd8 N16 2.10(3) . ?
C98 H98A 0.9900 . ?
C98 H98B 0.9900 . ?
C98 N15 1.52(3) . ?
C55 H55 0.9500 . ?
N15 H15 1.0000 . ?
N15 C99 1.54(7) . ?
C106 C107 1.3900 . ?
C106 C111 1.3900 . ?
C106 C105 1.50(8) . ?
C107 H107 0.9500 . ?
C107 C108 1.3900 . ?
C108 H108 0.9500 . ?
C108 C109 1.3900 . ?
C109 C110 1.3900 . ?
C110 H110 0.9500 . ?
C110 C111 1.3900 . ?
C111 H111 0.9500 . ?
C105 H10B 0.9900 . ?
C105 H10C 0.9900 . ?
C105 N16 1.49(3) . ?
N16 H16E 1.0000 . ?
N16 C104 1.50(7) . ?
C113 C118 1.3900 . ?
C113 C114 1.3900 . ?
C118 C117 1.3900 . ?
C117 H117 0.9500 . ?
C117 C116 1.3900 . ?
C116 H116 0.9500 . ?
C116 C115 1.3900 . ?
C115 H115 0.9500 . ?
C115 C114 1.3900 . ?
C114 H114 0.9500 . ?
C100 H100 0.9500 . ?
C100 C101 1.3900 . ?
C100 C99 1.3900 . ?
C101 H101 0.9500 . ?
C101 C102 1.3900 . ?
C102 H102 0.9500 . ?
C102 C103 1.3900(11) . ?
C103 H103 0.9500 . ?
C103 C104 1.3900 . ?
C104 C99 1.3900 . ?
C137 C138 1.3900 . ?
C137 C136 1.3900 . ?
C138 H138 0.9500 . ?
C138 C139 1.3900 . ?
C139 H139 0.9500 . ?
C139 C134 1.3900 . ?
C134 C135 1.3900 . ?
C135 H135 0.9500 . ?
C135 C136 1.3900 . ?
C136 H136 0.9500 . ?
C11G N1G 1.21(5) . ?
C11G C12G 1.49(5) . ?
N7 H7 1.0000 . ?
C10G H10D 0.9900 . ?
C10G H10E 0.9900 . ?
C10G C6G 1.50(3) . ?
C10G C3G 1.51(3) . ?
C10G O3H 1.92(14) . ?
C4G C5G 1.50(3) . ?
C4G C6G 1.50(3) . ?
C4G C3G 1.50(3) . ?
C4G C9G 1.51(3) . ?
C12G H12D 0.9800 . ?
C12G H12E 0.9800 . ?
C12G H12F 0.9800 . ?
C5G H5GA 0.9800 . ?
C5G H5GB 0.9800 . ?
C5G H5GC 0.9800 . ?
C6G H6G 1.0000 . ?
C6G C7G 1.51(3) . ?
C3G H3G 1.0000 . ?
C3G C2G 1.49(3) . ?
C3G O3H 1.58(13) . ?
C9G H9GA 0.9800 . ?
C9G H9GB 0.9800 . ?
C9G H9GC 0.9800 . ?
C2G C8G 1.49(3) . ?
C2G C1G 1.39(3) . ?
C7G H7GA 0.9900 . ?
C7G H7GB 0.9900 . ?
C7G C8G 1.51(3) . ?
C8G H8GA 0.9900 . ?
C8G H8GB 0.9900 . ?
N21 H21 1.0000 . ?
C1G H1GA 0.9500 . ?
C1G H1GB 0.9500 . ?

loop_
_geom_torsion_atom_site_label_1
_geom_torsion_atom_site_label_2
_geom_torsion_atom_site_label_3
_geom_torsion_atom_site_label_4
_geom_torsion
_geom_torsion_site_symmetry_1
_geom_torsion_site_symmetry_2
_geom_torsion_site_symmetry_3
_geom_torsion_site_symmetry_4
_geom_torsion_publ_flag
Pd2 N3 C15 C20 5(2) . . . . ?
Pd2 N3 C15 C16 -167.5(11) . . . . ?
Pd2 N3 C14 C11 -49(3) . . . . ?
Pd4 N8 C49 C50 166(3) . . . . ?
Pd4 N8 C48 C43 20(3) . . . . ?
Pd4 N8 C48 C47 -156(2) . . . . ?
Pd5 N9 C57 C62 -6(3) . . . . ?
Pd5 N9 C57 C58 169(2) . . . . ?
Pd5 N9 C56 C53 55(4) . . . . ?
Pd5 N10 C63 C64 165(2) . . . . ?
Pd1 N1 C1 C2 -170.2(19) . . . . ?
Pd1 N1 C1 C6 6(3) . . . . ?
Pd1 N1 C42 C39 -45(4) . . . . ?
Pd1 N2 C6 C1 -23(3) . . . . ?
Pd1 N2 C6 C5 167.1(15) . . . . ?
Pd1 N2 C7 C8 -170.7(18) . . . . ?
Pd6 N11 C71 C76 2(2) . . . . ?
Pd6 N11 C71 C72 174.0(13) . . . . ?
Pd6 N11 C70 C67 29(4) . . . . ?
Pd6 N12 C76 C71 24(2) . . . . ?
Pd6 N12 C76 C75 -165.8(13) . . . . ?
Pd6 N12 C77 C78 175(2) . . . . ?
Pd12 N23 C155 C160 -10(2) . . . . ?
Pd12 N23 C155 C156 167.5(12) . . . . ?
Pd12 N23 C154 C151 55(2) . . . . ?
Pd12 N24 C161 C162 169.7(18) . . . . ?
Pd12 N24 C160 C155 22(3) . . . . ?
Pd12 N24 C160 C159 -164.9(11) . . . . ?
Pd3 N6 C34 C29 -15(3) . . . . ?
Pd3 N6 C34 C33 170(3) . . . . ?
Pd3 N6 C35 C36 -162(3) . . . . ?
Pd3 N5 C29 C34 7(3) . . . . ?
Pd3 N5 C29 C30 -170(2) . . . . ?
Pd3 N5 C28 C25 -48(3) . . . . ?
Pd7 N13 C85 C90 -33(5) . . . . ?
Pd7 N13 C85 C86 162(3) . . . . ?
Pd7 N13 C126 C123 -174(3) . . . . ?
Pd7 N14 C90 C85 -9(4) . . . . ?
Pd7 N14 C90 C89 -144(3) . . . . ?
Pd7 N14 C91 C92 -50(4) . . . . ?
Pd10 N19 C168 C165 -69(4) . . . . ?
Pd10 N20 C133 C134 -57(6) . . . . ?
Pd9 N17 C112 C109 66(5) . . . . ?
Pd9 N17 C113 C118 19(3) . . . . ?
Pd9 N17 C113 C114 -160.9(16) . . . . ?
Pd9 N18 C119 C120 65(6) . . . . ?
Pd9 N18 C118 C113 -26(3) . . . . ?
Pd9 N18 C118 C117 157.7(16) . . . . ?
Pd11 N22 C146 C141 22(4) . . . . ?
Pd11 N22 C146 C145 -160(2) . . . . ?
Pd11 N22 C147 C148 176(4) . . . . ?
C62 C57 C58 C59 5(4) . . . . ?
C62 N10 C63 C64 -81(3) . . . . ?
C132 C127 C128 C129 0.0 . . . . ?
C132 C127 N19 Pd10 6(3) . . . . ?
C132 C127 N19 C168 -115(3) . . . . ?
C132 N20 C133 C134 179(4) . . . . ?
C127 C132 C131 C130 0.0 . . . . ?
C127 C132 N20 Pd10 -16(3) . . . . ?
C127 C132 N20 C133 120(4) . . . . ?
C127 C128 C129 C130 0.0 . . . . ?
C127 N19 C168 C165 53(5) . . . . ?
C128 C127 N19 Pd10 -157.4(19) . . . . ?
C128 C127 N19 C168 82(3) . . . . ?
C128 C129 C130 C131 0.0 . . . . ?
C129 C130 C131 C132 0.0 . . . . ?
C131 C132 C127 C128 0.0 . . . . ?
C131 C132 C127 N19 -164(3) . . . . ?
C131 C132 N20 Pd10 156.3(18) . . . . ?
C131 C132 N20 C133 -68(4) . . . . ?
N6 C34 C29 N5 5(4) . . . . ?
N6 C34 C29 C30 -177(3) . . . . ?
N6 C34 C33 C32 -179(3) . . . . ?
N9 C57 C58 C59 -171(2) . . . . ?
C54 C53 C56 N9 -104(3) . . . . ?
C54 C53 C52 C51 -4(5) . . . . ?
N1 C1 C2 C3 176(3) . . . . ?
N1 C1 C6 N2 15(3) . . . . ?
N1 C1 C6 C5 -177(3) . . . . ?
N1 C42 C39 C38 93(4) . . . . ?
N1 C42 C39 C40 -87(4) . . . . ?
N2 C7 C8 C13 72(3) . . . . ?
N2 C7 C8 C9 -113(2) . . . . ?
C38 C39 C40 C41 -2(6) . . . . ?
C53 C54 C55 C50 -3(5) . . . . ?
C57 C62 N10 Pd5 11(3) . . . . ?
C57 C62 N10 C63 -108(3) . . . . ?
C57 C62 C61 C60 15(5) . . . . ?
C57 N9 C56 C53 -76(4) . . . . ?
C43 C44 C45 C46 7(5) . . . . ?
C43 C48 C47 C46 7(4) . . . . ?
N23 C155 C156 C157 -178(2) . . . . ?
N11 C71 C72 C73 -172(2) . . . . ?
C34 N6 C35 C36 75(4) . . . . ?
C34 C33 C32 C31 -9(5) . . . . ?
N24 C161 C162 C167 -81(3) . . . . ?
N24 C161 C162 C163 97(3) . . . . ?
N24 C160 C155 N23 -9(3) . . . . ?
N24 C160 C155 C156 173(3) . . . . ?
N24 C160 C159 C158 -173(2) . . . . ?
C21 C24 C22 C23 176(3) . . . . ?
C21 C24 C26 C27 -175(3) . . . . ?
C51 C50 C49 N8 90(3) . . . . ?
C51 C50 C55 C54 7(5) . . . . ?
N12 C76 C71 N11 -18(2) . . . . ?
N12 C76 C71 C72 170(2) . . . . ?
N12 C76 C75 C74 -170(2) . . . . ?
N12 C77 C78 C79 98(3) . . . . ?
N12 C77 C78 C82 -79(3) . . . . ?
N3 C15 C20 C19 -172(2) . . . . ?
N3 C15 C20 N4 14(2) . . . . ?
N3 C15 C16 C17 173(2) . . . . ?
C24 C21 N4 Pd2 -173(2) . . . . ?
C24 C21 N4 C20 62(3) . . . . ?
C24 C22 C23 C25 3(4) . . . . ?
C24 C26 C27 C25 -5(5) . . . . ?
C30 C31 C32 C33 5(6) . . . . ?
C66 C65 C64 C69 0.0 . . . . ?
C66 C65 C64 C63 177(2) . . . . ?
C66 C67 C70 N11 103(3) . . . . ?
C65 C66 C67 C68 0.0 . . . . ?
C65 C66 C67 C70 -178(2) . . . . ?
C65 C64 C69 C68 0.0 . . . . ?
C65 C64 C63 N10 100(3) . . . . ?
C64 C69 C68 C67 0.0 . . . . ?
C69 C64 C63 N10 -83(3) . . . . ?
C69 C68 C67 C66 0.0 . . . . ?
C69 C68 C67 C70 177(2) . . . . ?
C68 C67 C70 N11 -75(3) . . . . ?
C67 C66 C65 C64 0.0 . . . . ?
C22 C24 C26 C27 -5(4) . . . . ?
C22 C23 C25 C28 -179(3) . . . . ?
C22 C23 C25 C27 -13(5) . . . . ?
C36 C41 C40 C39 -2(6) . . . . ?
C1 N1 C42 C39 83(4) . . . . ?
C1 C2 C3 C4 0.0 . . . . ?
C2 C1 C6 N2 -169(3) . . . . ?
C2 C1 C6 C5 0.0 . . . . ?
C2 C3 C4 C5 0.0 . . . . ?
C3 C4 C5 C6 0.0 . . . . ?
C4 C5 C6 N2 171(3) . . . . ?
C4 C5 C6 C1 0.0 . . . . ?
C6 N2 C7 C8 88(3) . . . . ?
C6 C1 C2 C3 0.0 . . . . ?
C26 C24 C22 C23 6(4) . . . . ?
C15 N3 C14 C11 66(3) . . . . ?
C15 C20 C19 C18 0.0 . . . . ?
C15 C20 N4 Pd2 -24.9(17) . . . . ?
C15 C20 N4 C21 105.6(19) . . . . ?
C20 C15 C16 C17 0.0 . . . . ?
C20 C19 C18 C17 0.0 . . . . ?
C19 C20 N4 Pd2 161.1(12) . . . . ?
C19 C20 N4 C21 -68(2) . . . . ?
C19 C18 C17 C16 0.0 . . . . ?
C18 C17 C16 C15 0.0 . . . . ?
C16 C15 C20 C19 0.0 . . . . ?
C16 C15 C20 N4 -174.2(19) . . . . ?
C35 N6 C34 C29 105(3) . . . . ?
C35 N6 C34 C33 -70(4) . . . . ?
C35 C36 C41 C40 -172(3) . . . . ?
C35 C36 C37 C38 177(3) . . . . ?
N14 C90 C85 N13 28(6) . . . . ?
N14 C90 C85 C86 -166(3) . . . . ?
N14 C90 C89 C88 171(4) . . . . ?
N14 C91 C92 C97 89(3) . . . . ?
N14 C91 C92 C93 -91(3) . . . . ?
C29 N5 C28 C25 82(3) . . . . ?
C29 C34 C33 C32 7(5) . . . . ?
C29 C30 C31 C32 1(6) . . . . ?
C90 N14 C91 C92 70(4) . . . . ?
C76 N12 C77 C78 -59(3) . . . . ?
C76 C71 C72 C73 0.0 . . . . ?
C71 N11 C70 C67 -89(3) . . . . ?
C71 C76 C75 C74 0.0 . . . . ?
C71 C72 C73 C74 0.0 . . . . ?
C72 C73 C74 C75 0.0 . . . . ?
C73 C74 C75 C76 0.0 . . . . ?
C75 C76 C71 N11 173(2) . . . . ?
C75 C76 C71 C72 0.0 . . . . ?
C23 C25 C28 N5 -85(4) . . . . ?
C23 C25 C27 C26 15(6) . . . . ?
C41 C36 C35 N6 -103(4) . . . . ?
C41 C36 C37 C38 3(5) . . . . ?
C42 N1 C1 C2 59(4) . . . . ?
C42 N1 C1 C6 -125(3) . . . . ?
C42 C39 C40 C41 178(4) . . . . ?
C33 C34 C29 N5 -180(3) . . . . ?
C33 C34 C29 C30 -2(4) . . . . ?
N10 C62 C57 N9 -3(3) . . . . ?
N10 C62 C57 C58 -179(2) . . . . ?
N10 C62 C61 C60 -176(3) . . . . ?
C56 N9 C57 C62 127(3) . . . . ?
C56 N9 C57 C58 -58(3) . . . . ?
C56 C53 C52 C51 179(3) . . . . ?
C161 N24 C160 C155 -98(3) . . . . ?
C161 N24 C160 C159 75(3) . . . . ?
C161 C162 C163 C164 -178(3) . . . . ?
C124 C123 C122 C121 -7(7) . . . . ?
C124 C123 C126 N13 80(4) . . . . ?
C124 C125 C120 C119 -175(4) . . . . ?
C124 C125 C120 C121 -3(6) . . . . ?
C160 N24 C161 C162 -71(3) . . . . ?
C160 C155 C156 C157 0.0 . . . . ?
C155 N23 C154 C151 -67(3) . . . . ?
C155 C160 C159 C158 0.0 . . . . ?
C155 C156 C157 C158 0.0 . . . . ?
C156 C157 C158 C159 0.0 . . . . ?
C157 C158 C159 C160 0.0 . . . . ?
C159 C160 C155 N23 178(2) . . . . ?
C159 C160 C155 C156 0.0 . . . . ?
C7 N2 C6 C1 83(3) . . . . ?
C7 N2 C6 C5 -87(2) . . . . ?
C7 C8 C9 C10 -176(2) . . . . ?
C70 N11 C71 C76 127(2) . . . . ?
C70 N11 C71 C72 -61(3) . . . . ?
C86 C87 C88 C89 10(6) . . . . ?
N8 C48 C47 C46 -177(3) . . . . ?
C85 N13 C126 C123 64(4) . . . . ?
C85 C90 C89 C88 40(7) . . . . ?
C85 C86 C87 C88 -5(5) . . . . ?
N19 C127 C128 C129 162(3) . . . . ?
C39 C38 C37 C36 -8(5) . . . . ?
C91 N14 C90 C85 -130(3) . . . . ?
C91 N14 C90 C89 95(4) . . . . ?
C91 C92 C97 C96 -179.8(10) . . . . ?
C91 C92 C93 C94 179.8(11) . . . . ?
C31 C30 C29 N5 175(3) . . . . ?
C31 C30 C29 C34 -2(5) . . . . ?
C50 C51 C52 C53 8(5) . . . . ?
C37 C38 C39 C42 -172(3) . . . . ?
C37 C38 C39 C40 7(6) . . . . ?
C37 C36 C35 N6 83(4) . . . . ?
C37 C36 C41 C40 1(5) . . . . ?
C84 C80 C83 C82 179(2) . . . . ?
C87 C86 C85 N13 -179(3) . . . . ?
C87 C86 C85 C90 15(5) . . . . ?
C87 C88 C89 C90 -28(6) . . . . ?
C77 N12 C76 C71 -102(2) . . . . ?
C77 N12 C76 C75 68(2) . . . . ?
C123 C124 C125 C120 0(6) . . . . ?
C123 C122 C121 C120 3(7) . . . . ?
N17 C112 C109 C108 -99(5) . . . . ?
N17 C112 C109 C110 85(5) . . . . ?
N17 C113 C118 N18 4(3) . . . . ?
N17 C113 C118 C117 -179(3) . . . . ?
N17 C113 C114 C115 179(3) . . . . ?
C49 N8 C48 C43 -102(3) . . . . ?
C49 N8 C48 C47 82(3) . . . . ?
C49 C50 C55 C54 177(3) . . . . ?
C125 C124 C123 C122 6(6) . . . . ?
C125 C124 C123 C126 179(4) . . . . ?
C52 C53 C56 N9 74(4) . . . . ?
C52 C51 C50 C49 -180(3) . . . . ?
C52 C51 C50 C55 -9(4) . . . . ?
C59 C60 C61 C62 -15(7) . . . . ?
C164 C165 C166 C167 0.0 . . . . ?
C164 C165 C168 N19 96(4) . . . . ?
C165 C164 C163 C162 0.0 . . . . ?
C165 C166 C167 C162 0.0 . . . . ?
C166 C165 C168 N19 -90(4) . . . . ?
C166 C167 C162 C161 178(3) . . . . ?
C166 C167 C162 C163 0.0 . . . . ?
C167 C162 C163 C164 0.0 . . . . ?
C163 C164 C165 C166 0.0 . . . . ?
C163 C164 C165 C168 173(3) . . . . ?
C58 C59 C60 C61 9(6) . . . . ?
C12 C13 C8 C7 175(2) . . . . ?
C12 C13 C8 C9 0.0 . . . . ?
C12 C11 C14 N3 97(3) . . . . ?
C13 C12 C11 C10 0.0 . . . . ?
C13 C12 C11 C14 179(2) . . . . ?
C13 C8 C9 C10 0.0 . . . . ?
C8 C9 C10 C11 0.0 . . . . ?
C9 C10 C11 C12 0.0 . . . . ?
C9 C10 C11 C14 -179(2) . . . . ?
C10 C11 C14 N3 -84(3) . . . . ?
C11 C12 C13 C8 0.0 . . . . ?
C28 N5 C29 C34 -127(3) . . . . ?
C28 N5 C29 C30 56(4) . . . . ?
C28 C25 C27 C26 180(3) . . . . ?
N18 C119 C120 C125 85(6) . . . . ?
N18 C119 C120 C121 -86(7) . . . . ?
N18 C118 C117 C116 176(3) . . . . ?
C60 C59 C58 C57 -3(4) . . . . ?
C44 C43 C48 N8 179(3) . . . . ?
C44 C43 C48 C47 -4(4) . . . . ?
C44 C43 N7 Pd4 165(2) . . . . ?
C44 C43 N7 C84 -60(3) . . . . ?
C79 C81 C80 C84 -179(2) . . . . ?
C79 C81 C80 C83 0.0 . . . . ?
C81 C79 C78 C77 -176(2) . . . . ?
C81 C79 C78 C82 0.0 . . . . ?
C81 C80 C83 C82 0.0 . . . . ?
C80 C84 N7 Pd4 51(3) . . . . ?
C80 C84 N7 C43 -79(3) . . . . ?
C80 C83 C82 C78 0.0 . . . . ?
C83 C82 C78 C77 176(2) . . . . ?
C83 C82 C78 C79 0.0 . . . . ?
C78 C79 C81 C80 0.0 . . . . ?
C61 C62 C57 N9 165(3) . . . . ?
C61 C62 C57 C58 -11(4) . . . . ?
C61 C62 N10 Pd5 -158(2) . . . . ?
C61 C62 N10 C63 84(3) . . . . ?
N20 C132 C127 C128 172(3) . . . . ?
N20 C132 C127 N19 8(3) . . . . ?
N20 C132 C131 C130 -172(3) . . . . ?
N20 C133 C134 C139 97(5) . . . . ?
N20 C133 C134 C135 -83(5) . . . . ?
C27 C25 C28 N5 109(4) . . . . ?
C122 C123 C126 N13 -107(4) . . . . ?
C122 C121 C120 C125 2(6) . . . . ?
C122 C121 C120 C119 173(4) . . . . ?
N22 C146 C145 C144 -178(4) . . . . ?
C45 C46 C47 C48 -2(5) . . . . ?
C149 C148 C153 C152 0.0 . . . . ?
C149 C148 C147 N22 -87(4) . . . . ?
C148 C149 C150 C151 0.0 . . . . ?
C148 C153 C152 C151 0.0 . . . . ?
C153 C148 C147 N22 93(4) . . . . ?
C153 C152 C151 C150 0.0 . . . . ?
C153 C152 C151 C154 -179.98(13) . . . . ?
C152 C151 C150 C149 0.0 . . . . ?
C152 C151 C154 N23 83(2) . . . . ?
C150 C149 C148 C153 0.0 . . . . ?
C150 C149 C148 C147 179.8(5) . . . . ?
C150 C151 C154 N23 -97(2) . . . . ?
C14 N3 C15 C20 -120(2) . . . . ?
C14 N3 C15 C16 68(3) . . . . ?
C154 N23 C155 C160 114(2) . . . . ?
C154 N23 C155 C156 -68(3) . . . . ?
C154 C151 C150 C149 179.98(13) . . . . ?
C119 N18 C118 C113 111(4) . . . . ?
C119 N18 C118 C117 -65(4) . . . . ?
C63 C64 C69 C68 -177(2) . . . . ?
C92 C97 C96 C95 0.0 . . . . ?
C97 C92 C93 C94 0.0 . . . . ?
C97 C96 C95 C94 0.0 . . . . ?
C97 C96 C95 C98 -178(3) . . . . ?
C96 C95 C94 C93 0.0 . . . . ?
C96 C95 C98 N15 92(6) . . . . ?
C95 C94 C93 C92 0.0 . . . . ?
C95 C98 N15 Pd8 176(5) . . . . ?
C95 C98 N15 C99 51(9) . . . . ?
C94 C95 C98 N15 -85(6) . . . . ?
C93 C92 C97 C96 0.0 . . . . ?
C126 N13 C85 C90 95(4) . . . . ?
C126 N13 C85 C86 -70(4) . . . . ?
C126 C123 C122 C121 180(4) . . . . ?
C141 C146 C145 C144 0.0 . . . . ?
C146 N22 C147 C148 -61(6) . . . . ?
C146 C141 C142 C143 0.0 . . . . ?
C146 C141 N21 Pd11 0(5) . . . . ?
C146 C141 N21 C140 128(4) . . . . ?
C146 C145 C144 C143 0.0 . . . . ?
C145 C144 C143 C142 0.0 . . . . ?
C144 C143 C142 C141 0.0 . . . . ?
C142 C141 C146 N22 178(4) . . . . ?
C142 C141 C146 C145 0.0 . . . . ?
C142 C141 N21 Pd11 166(2) . . . . ?
C142 C141 N21 C140 -65(6) . . . . ?
C48 C43 C44 C45 -2(4) . . . . ?
C48 C43 N7 Pd4 -5(3) . . . . ?
C48 C43 N7 C84 130(2) . . . . ?
C48 N8 C49 C50 -72(4) . . . . ?
C112 N17 C113 C118 -117(4) . . . . ?
C112 N17 C113 C114 63(4) . . . . ?
C112 C109 C110 C111 177(5) . . . . ?
C140 C137 C138 C139 -171(5) . . . . ?
C140 C137 C136 C135 172(4) . . . . ?
C168 C165 C166 C167 -173(3) . . . . ?
C89 C90 C85 N13 163(4) . . . . ?
C89 C90 C85 C86 -31(6) . . . . ?
C133 C134 C135 C136 179(4) . . . . ?
N4 C21 C24 C22 -88(3) . . . . ?
N4 C21 C24 C26 82(3) . . . . ?
N4 C20 C19 C18 174(2) . . . . ?
C147 N22 C146 C141 -104(4) . . . . ?
C147 N22 C146 C145 74(5) . . . . ?
C147 C148 C153 C152 -179.8(5) . . . . ?
C47 C46 C45 C44 -5(6) . . . . ?
Pd8 N15 C99 C100 160(3) . . . . ?
Pd8 N15 C99 C104 -18(4) . . . . ?
Pd8 N16 C104 C103 -162(3) . . . . ?
Pd8 N16 C104 C99 13(5) . . . . ?
C98 C95 C94 C93 177(3) . . . . ?
C98 N15 C99 C100 -70(6) . . . . ?
C98 N15 C99 C104 112(5) . . . . ?
C55 C54 C53 C56 179(3) . . . . ?
C55 C54 C53 C52 1(4) . . . . ?
C55 C50 C49 N8 -81(4) . . . . ?
C106 C107 C108 C109 0.0 . . . . ?
C106 C105 N16 Pd8 -49(7) . . . . ?
C106 C105 N16 C104 80(7) . . . . ?
C107 C106 C111 C110 0.0 . . . . ?
C107 C106 C105 N16 -88(6) . . . . ?
C107 C108 C109 C112 -176(5) . . . . ?
C107 C108 C109 C110 0.0 . . . . ?
C108 C109 C110 C111 0.0 . . . . ?
C109 C110 C111 C106 0.0 . . . . ?
C111 C106 C107 C108 0.0 . . . . ?
C111 C106 C105 N16 94(6) . . . . ?
C105 C106 C107 C108 -177(6) . . . . ?
C105 C106 C111 C110 177(6) . . . . ?
C105 N16 C104 C103 66(6) . . . . ?
C105 N16 C104 C99 -119(5) . . . . ?
N16 C104 C99 N15 3(5) . . . . ?
N16 C104 C99 C100 -175(5) . . . . ?
C113 N17 C112 C109 -173(4) . . . . ?
C113 C118 C117 C116 0.0 . . . . ?
C118 N18 C119 C120 -66(6) . . . . ?
C118 C113 C114 C115 0.0 . . . . ?
C118 C117 C116 C115 0.0 . . . . ?
C117 C116 C115 C114 0.0 . . . . ?
C116 C115 C114 C113 0.0 . . . . ?
C114 C113 C118 N18 -176(3) . . . . ?
C114 C113 C118 C117 0.0 . . . . ?
C100 C101 C102 C103 0.0 . . . . ?
C101 C100 C99 N15 -178(5) . . . . ?
C101 C100 C99 C104 0.0 . . . . ?
C101 C102 C103 C104 0.0 . . . . ?
C102 C103 C104 N16 175(5) . . . . ?
C102 C103 C104 C99 0.0 . . . . ?
C103 C104 C99 N15 178(4) . . . . ?
C103 C104 C99 C100 0.0 . . . . ?
C99 C100 C101 C102 0.0 . . . . ?
C137 C140 N21 Pd11 47(7) . . . . ?
C137 C140 N21 C141 -80(6) . . . . ?
C137 C138 C139 C134 0.0 . . . . ?
C138 C137 C136 C135 0.0 . . . . ?
C138 C139 C134 C133 -179(5) . . . . ?
C138 C139 C134 C135 0.0 . . . . ?
C139 C134 C135 C136 0.0 . . . . ?
C134 C135 C136 C137 0.0 . . . . ?
C136 C137 C138 C139 0.0 . . . . ?
N7 C43 C44 C45 -172(3) . . . . ?
N7 C43 C48 N8 -10(3) . . . . ?
N7 C43 C48 C47 167(2) . . . . ?
N7 C84 C80 C81 91(3) . . . . ?
N7 C84 C80 C83 -88(2) . . . . ?
C10G C6G C7G C8G -6(7) . . . . ?
C10G C3G C2G C8G 36(6) . . . . ?
C10G C3G C2G C1G -135(6) . . . . ?
C4G C6G C7G C8G 84(6) . . . . ?
C4G C3G C2G C8G -57(6) . . . . ?
C4G C3G C2G C1G 133(6) . . . . ?
C4G C3G O3H C10G 40(20) . . . . ?
C5G C4G C6G C10G -82(5) . . . . ?
C5G C4G C6G C7G 165(4) . . . . ?
C5G C4G C3G C10G 82(5) . . . . ?
C5G C4G C3G C2G -175(4) . . . . ?
C5G C4G C3G O3H 43(20) . . . . ?
C6G C10G C3G C4G 20(5) . . . . ?
C6G C10G C3G C2G -88(5) . . . . ?
C6G C10G C3G O3H -172(7) . . . . ?
C6G C4G C3G C10G -20(5) . . . . ?
C6G C4G C3G C2G 84(4) . . . . ?
C6G C4G C3G O3H -58(20) . . . . ?
C6G C7G C8G C2G -52(8) . . . . ?
C3G C10G C6G C4G -20(5) . . . . ?
C3G C10G C6G C7G 73(6) . . . . ?
C3G C4G C6G C10G 20(5) . . . . ?
C3G C4G C6G C7G -93(4) . . . . ?
C3G C2G C8G C7G 38(8) . . . . ?
C9G C4G C6G C10G 156(7) . . . . ?
C9G C4G C6G C7G 43(8) . . . . ?
C9G C4G C3G C10G -165(7) . . . . ?
C9G C4G C3G C2G -62(7) . . . . ?
C9G C4G C3G O3H 156(19) . . . . ?
C2G C3G O3H C10G -104(5) . . . . ?
N21 C141 C146 N22 -14(4) . . . . ?
N21 C141 C146 C145 168(4) . . . . ?
N21 C141 C142 C143 -166(5) . . . . ?
N21 C140 C137 C138 84(6) . . . . ?
N21 C140 C137 C136 -87(6) . . . . ?
C1G C2G C8G C7G -151(6) . . . . ?
O3H C10G C6G C4G -29(12) . . . . ?
O3H C10G C6G C7G 63(12) . . . . ?
O3H C10G C3G C4G -168(7) . . . . ?
O3H C10G C3G C2G 85(6) . . . . ?
O3H C3G C2G C8G 112(7) . . . . ?
O3H C3G C2G C1G -58(8) . . . . ?

loop_
_twin_individual_id
_twin_individual_mass_fraction_refined
1 0.77(3)
2 0.23(3)
